data_4303226
loop_
_publ_author_name
'Prabhuodeyara M. Gurubasavaraj'
'Kotohiro Nomura'

_publ_contact_author_email nomurak@ms.naist.jp
_publ_contact_author_fax +81-743-72-6049
_publ_contact_author_name 'Kotohiro NOMURA'
_publ_contact_author_phone +81-743-72-6041
_publ_section_title
;
Synthesis and Structural Analysis of Titanatranes Bearing Terminal
Substituted Aryloxo Ligands of the type
[Ti(OAr){(O-2,4-Me2C6H2-6-CH2)2(OCH2CH2)N}]n (n= 1, 2): Effect of Aryloxo
Substituents in the Ethylene Polymerization
;
_journal_name_full 'Inorganic Chemistry'
_journal_page_first 9491
_journal_page_last 9500
_journal_paper_doi 10.1021/ic9008398
_journal_volume 48
_journal_year 2009
_chemical_formula_moiety '2(C52 H54 F2 N2 O8 Ti2), 2(C7 H8), C13 '
_chemical_formula_sum 'C131 H124 F4 N4 O16 Ti4'
_chemical_formula_weight 2278.03
_space_group_IT_number 14
_symmetry_cell_setting monoclinic
_symmetry_Int_Tables_number 14
_symmetry_space_group_name_Hall '-P 2yn'
_symmetry_space_group_name_H-M 'P 1 21/n 1'
_cell_angle_alpha 90.0000
_cell_angle_beta 93.3960(14)
_cell_angle_gamma 90.0000
_cell_formula_units_Z 2
_cell_length_a 14.0275(7)
_cell_length_b 24.9336(11)
_cell_length_c 17.3094(7)
_cell_measurement_reflns_used 22528
_cell_measurement_temperature 193.1
_cell_measurement_theta_max 24.4
_cell_measurement_theta_min 3.0
_cell_volume 6043.4(5)
_computing_cell_refinement PROCESS-AUTO
_computing_data_collection PROCESS-AUTO
_computing_data_reduction CrystalStructure
_computing_publication_material 'CrystalStructure 3.8'
_computing_structure_refinement CRYSTALS
_computing_structure_solution SIR92
_diffrn_detector_area_resol_mean 10.00
_diffrn_measured_fraction_theta_full 0.996
_diffrn_measured_fraction_theta_max 0.996
_diffrn_measurement_device_type 'Rigaku RAXIS-RAPID'
_diffrn_measurement_method \w
_diffrn_radiation_type 'Mo K\a'
_diffrn_radiation_wavelength 0.71075
_diffrn_reflns_av_R_equivalents 0.077
_diffrn_reflns_limit_h_max 16
_diffrn_reflns_limit_h_min -16
_diffrn_reflns_limit_k_max 28
_diffrn_reflns_limit_k_min -28
_diffrn_reflns_limit_l_max 20
_diffrn_reflns_limit_l_min -20
_diffrn_reflns_number 45019
_diffrn_reflns_theta_full 24.40
_diffrn_reflns_theta_max 24.40
_exptl_absorpt_coefficient_mu 0.325
_exptl_absorpt_correction_T_max 0.968
_exptl_absorpt_correction_T_min 0.621
_exptl_absorpt_correction_type multi-scan
_exptl_absorpt_process_details
;
    Higashi, T. (1995). Program for Absorption Correction.
    Rigaku Corporation, Tokyo, Japan.
;
_exptl_crystal_colour orange
_exptl_crystal_density_diffrn 1.252
_exptl_crystal_density_method 'not measured'
_exptl_crystal_description block
_exptl_crystal_F_000 2380.00
_exptl_crystal_size_max 0.18
_exptl_crystal_size_mid 0.15
_exptl_crystal_size_min 0.10
_refine_diff_density_max 0.88
_refine_diff_density_min -0.45
_refine_ls_extinction_method none
_refine_ls_goodness_of_fit_ref 1.085
_refine_ls_hydrogen_treatment refall
_refine_ls_number_parameters 771
_refine_ls_number_reflns 5028
_refine_ls_R_factor_gt 0.0616
_refine_ls_shift/su_max 0.0000
_refine_ls_structure_factor_coef F
_refine_ls_weighting_details
;
    Chebychev polynomial with 3 parameters (Carruthers & Watkin, 1979)
    3.2362    0.5338    1.9832
;
_refine_ls_weighting_scheme calc
_refine_ls_wR_factor_ref 0.0709
_reflns_number_gt 4970
_reflns_number_total 9897
_reflns_threshold_expression F^2^>2.0\s(F^2^)
_cod_data_source_file ic9008398_si_002_3.cif
_cod_data_source_block '_Guru1F'
_cod_original_formula_sum 'C131 H124 F4 N4 O16 Ti4 '
_cod_database_code 4303226

loop_
_symmetry_equiv_pos_site_id
_symmetry_equiv_pos_as_xyz
1 +X,+Y,+Z
2 1/2-X,1/2+Y,1/2-Z
3 -X,-Y,-Z
4 1/2+X,1/2-Y,1/2+Z

loop_
_atom_site_label
_atom_site_type_symbol
_atom_site_fract_x
_atom_site_fract_y
_atom_site_fract_z
_atom_site_U_iso_or_equiv
_atom_site_adp_type
_atom_site_occupancy
_atom_site_symmetry_multiplicity
_atom_site_calc_flag
_atom_site_refinement_flags
_atom_site_disorder_assembly
_atom_site_disorder_group
Ti(1) Ti 0.42243(6) 0.25207(4) 0.30339(5) 0.0430(2) Uani 1.00 1 d . . .
Ti(2) Ti 0.62663(6) 0.29758(4) 0.25471(5) 0.0428(2) Uani 1.00 1 d . . .
F(1) F 0.1975(3) 0.2317(2) 0.1633(2) 0.0816(16) Uani 0.80 1 d P . .
F(2) F 0.9373(3) 0.2831(3) 0.2485(3) 0.096(2) Uani 0.75 1 d P . .
F(3) F 0.4777(8) 0.1340(5) 0.1812(8) 0.044(4) Uani 0.20 1 d P . .
F(4) F 0.6962(16) 0.1697(7) 0.2305(12) 0.104(7) Uani 0.25 1 d P . .
O(1) O 0.5658(2) 0.23964(14) 0.31199(19) 0.0434(10) Uani 1.00 1 d . . .
O(2) O 0.3178(2) 0.29378(15) 0.3206(2) 0.0511(11) Uani 1.00 1 d . . .
O(3) O 0.3970(2) 0.18686(14) 0.3488(2) 0.0482(10) Uani 1.00 1 d . . .
O(4) O 0.3865(2) 0.22719(15) 0.2053(2) 0.0530(11) Uani 1.00 1 d . . .
O(5) O 0.4870(2) 0.31620(14) 0.2598(2) 0.0455(10) Uani 1.00 1 d . . .
O(6) O 0.6652(2) 0.34317(14) 0.33683(19) 0.0469(10) Uani 1.00 1 d . . .
O(7) O 0.6166(2) 0.27158(15) 0.1555(2) 0.0511(11) Uani 1.00 1 d . . .
O(8) O 0.7507(2) 0.26902(16) 0.2669(2) 0.0534(11) Uani 1.00 1 d . . .
N(1) N 0.4653(3) 0.27493(18) 0.4291(2) 0.0479(12) Uani 1.00 1 d . . .
N(2) N 0.6121(3) 0.37652(18) 0.1888(2) 0.0483(13) Uani 1.00 1 d . . .
C(1) C 0.6023(3) 0.2214(2) 0.3873(3) 0.0489(16) Uani 1.00 1 d . . .
C(2) C 0.5693(3) 0.2609(2) 0.4474(3) 0.0497(16) Uani 1.00 1 d . . .
C(3) C 0.2945(3) 0.3368(2) 0.3634(3) 0.0514(17) Uani 1.00 1 d . . .
C(4) C 0.3560(4) 0.3554(2) 0.4241(3) 0.0542(18) Uani 1.00 1 d . . .
C(5) C 0.3254(5) 0.3975(2) 0.4698(3) 0.064(2) Uani 1.00 1 d . . .
C(6) C 0.2380(6) 0.4215(2) 0.4559(4) 0.077(2) Uani 1.00 1 d . . .
C(7) C 0.1800(5) 0.4041(2) 0.3940(4) 0.077(2) Uani 1.00 1 d . . .
C(8) C 0.2060(4) 0.3619(2) 0.3466(3) 0.0612(19) Uani 1.00 1 d . . .
C(9) C 0.4558(4) 0.3342(2) 0.4387(3) 0.0507(16) Uani 1.00 1 d . . .
C(10) C 0.2026(7) 0.4653(3) 0.5100(4) 0.112(3) Uani 1.00 1 d . . .
C(11) C 0.1439(4) 0.3436(3) 0.2789(4) 0.078(2) Uani 1.00 1 d . . .
C(12) C 0.4065(3) 0.1597(2) 0.4167(3) 0.0513(17) Uani 1.00 1 d . . .
C(13) C 0.4133(3) 0.1882(2) 0.4860(3) 0.0493(16) Uani 1.00 1 d . . .
C(14) C 0.4267(4) 0.1606(2) 0.5557(3) 0.0572(18) Uani 1.00 1 d . . .
C(15) C 0.4320(4) 0.1053(2) 0.5577(3) 0.0612(19) Uani 1.00 1 d . . .
C(16) C 0.4238(4) 0.0775(2) 0.4884(3) 0.0599(19) Uani 1.00 1 d . . .
C(17) C 0.4123(4) 0.1036(2) 0.4168(3) 0.0573(18) Uani 1.00 1 d . . .
C(18) C 0.4018(3) 0.2482(2) 0.4843(3) 0.0493(15) Uani 1.00 1 d . . .
C(19) C 0.4496(5) 0.0764(3) 0.6335(4) 0.080(2) Uani 1.00 1 d . . .
C(20) C 0.4059(5) 0.0730(2) 0.3421(3) 0.071(2) Uani 1.00 1 d . . .
C(21) C 0.3413(4) 0.1851(2) 0.1717(3) 0.0517(17) Uani 1.00 1 d . . .
C(22) C 0.2453(3) 0.1877(2) 0.1492(3) 0.0535(17) Uani 1.00 1 d . . .
C(23) C 0.1969(4) 0.1453(3) 0.1138(3) 0.074(2) Uani 1.00 1 d . . .
C(24) C 0.2459(6) 0.0987(3) 0.1006(4) 0.091(2) Uani 1.00 1 d . . .
C(25) C 0.3414(5) 0.0950(3) 0.1232(4) 0.084(2) Uani 1.00 1 d . . .
C(26) C 0.3890(4) 0.1379(2) 0.1580(3) 0.062(2) Uani 1.00 1 d . . .
C(27) C 0.4454(3) 0.3612(2) 0.2192(3) 0.0492(16) Uani 1.00 1 d . . .
C(28) C 0.5112(3) 0.3778(2) 0.1571(3) 0.0533(17) Uani 1.00 1 d . . .
C(29) C 0.7362(3) 0.3805(2) 0.3360(3) 0.0476(16) Uani 1.00 1 d . . .
C(30) C 0.7222(3) 0.4235(2) 0.2863(3) 0.0524(17) Uani 1.00 1 d . . .
C(31) C 0.7913(4) 0.4631(2) 0.2840(3) 0.0576(18) Uani 1.00 1 d . . .
C(32) C 0.8753(4) 0.4598(2) 0.3323(3) 0.0606(19) Uani 1.00 1 d . . .
C(33) C 0.8863(4) 0.4157(2) 0.3800(3) 0.0587(19) Uani 1.00 1 d . . .
C(34) C 0.8189(3) 0.3752(2) 0.3834(3) 0.0539(17) Uani 1.00 1 d . . .
C(35) C 0.6297(4) 0.4252(2) 0.2382(3) 0.0544(17) Uani 1.00 1 d . . .
C(36) C 0.9511(4) 0.5023(3) 0.3286(4) 0.081(2) Uani 1.00 1 d . . .
C(37) C 0.8358(4) 0.3267(2) 0.4348(3) 0.068(2) Uani 1.00 1 d . . .
C(38) C 0.6335(3) 0.2850(2) 0.0811(3) 0.0534(18) Uani 1.00 1 d . . .
C(39) C 0.6605(3) 0.3369(2) 0.0630(3) 0.0515(17) Uani 1.00 1 d . . .
C(40) C 0.6712(3) 0.3502(2) -0.0141(3) 0.0603(19) Uani 1.00 1 d . . .
C(41) C 0.6554(4) 0.3134(3) -0.0732(3) 0.0597(19) Uani 1.00 1 d . . .
C(42) C 0.6288(3) 0.2615(3) -0.0532(3) 0.063(2) Uani 1.00 1 d . . .
C(43) C 0.6176(3) 0.2463(2) 0.0230(3) 0.0551(17) Uani 1.00 1 d . . .
C(44) C 0.6809(4) 0.3777(2) 0.1255(3) 0.0579(18) Uani 1.00 1 d . . .
C(45) C 0.6645(4) 0.3290(3) -0.1565(3) 0.082(2) Uani 1.00 1 d . . .
C(46) C 0.5895(4) 0.1908(2) 0.0431(3) 0.071(2) Uani 1.00 1 d . . .
C(47) C 0.8008(4) 0.2295(2) 0.2371(3) 0.0583(19) Uani 1.00 1 d . . .
C(48) C 0.8994(5) 0.2380(4) 0.2288(3) 0.079(2) Uani 1.00 1 d . . .
C(49) C 0.9546(6) 0.1987(6) 0.1999(5) 0.120(4) Uani 1.00 1 d . . .
C(50) C 0.9163(8) 0.1509(5) 0.1805(5) 0.121(4) Uani 1.00 1 d . . .
C(51) C 0.8210(8) 0.1403(3) 0.1878(4) 0.107(3) Uani 1.00 1 d . . .
C(52) C 0.7639(6) 0.1811(4) 0.2168(4) 0.081(2) Uani 1.00 1 d . . .
C(53) C 0.7505(6) 0.1112(3) 0.4408(5) 0.090(2) Uani 1.00 1 d . . .
C(54) C 0.8332(6) 0.1362(3) 0.4216(5) 0.090(2) Uani 1.00 1 d . . .
C(55) C 0.8769(6) 0.1757(3) 0.4658(6) 0.104(3) Uani 1.00 1 d . . .
C(56) C 0.8310(9) 0.1911(3) 0.5321(6) 0.111(3) Uani 1.00 1 d . . .
C(57) C 0.7494(9) 0.1671(4) 0.5499(5) 0.110(4) Uani 1.00 1 d . . .
C(58) C 0.7089(7) 0.1287(4) 0.5080(6) 0.103(3) Uani 1.00 1 d . . .
C(59) C 0.6999(9) 0.0692(4) 0.3955(8) 0.183(5) Uani 1.00 1 d . . .
C(60) C 0.9134(18) -0.0086(11) 0.7741(16) 0.184(9) Uiso 0.60 1 d P . .
C(61) C 0.7927(13) 0.0226(7) 0.7461(10) 0.182(6) Uiso 0.85 1 d P . .
C(62) C 0.9589(12) -0.0342(6) 0.5910(10) 0.137(5) Uiso 0.70 1 d P . .
C(63) C 0.8805(13) -0.0034(7) 0.5632(10) 0.166(5) Uiso 0.80 1 d P . .
C(64) C 0.8252(9) 0.0112(5) 0.6864(9) 0.136(4) Uiso 0.90 1 d P . .
C(65) C 0.9644(10) -0.0407(5) 0.6642(9) 0.137(4) Uiso 0.85 1 d P . .
C(67) C 0.8262(8) 0.0122(4) 0.6149(7) 0.137(3) Uiso 1.00 1 d . . .
C(69) C 0.9254(12) -0.0281(6) 0.7125(11) 0.149(5) Uiso 0.80 1 d P . .
H(1) H 0.5754 0.1822 0.3985 0.058 Uiso 1.00 1 c R . .
H(2) H 0.6786 0.2203 0.3895 0.058 Uiso 1.00 1 c R . .
H(3) H 0.6119 0.2970 0.4464 0.060 Uiso 1.00 1 c R . .
H(4) H 0.5772 0.2429 0.5041 0.060 Uiso 1.00 1 c R . .
H(5) H 0.3716 0.4115 0.5178 0.078 Uiso 1.00 1 c R . .
H(6) H 0.1123 0.4236 0.3811 0.094 Uiso 1.00 1 c R . .
H(7) H 0.4795 0.3443 0.4974 0.061 Uiso 1.00 1 c R . .
H(8) H 0.5012 0.3536 0.3989 0.061 Uiso 1.00 1 c R . .
H(9) H 0.1547 0.4884 0.4806 0.137 Uiso 1.00 1 c R . .
H(10) H 0.1722 0.4483 0.5546 0.137 Uiso 1.00 1 c R . .
H(11) H 0.2578 0.4879 0.5296 0.137 Uiso 1.00 1 c R . .
H(12) H 0.0731 0.3570 0.2849 0.094 Uiso 1.00 1 c R . .
H(13) H 0.1699 0.3595 0.2275 0.094 Uiso 1.00 1 c R . .
H(14) H 0.1448 0.3011 0.2762 0.094 Uiso 1.00 1 c R . .
H(15) H 0.4328 0.1830 0.6092 0.069 Uiso 1.00 1 c R . .
H(16) H 0.4264 0.0343 0.4895 0.072 Uiso 1.00 1 c R . .
H(17) H 0.4189 0.2636 0.5418 0.060 Uiso 1.00 1 c R . .
H(18) H 0.3285 0.2577 0.4670 0.060 Uiso 1.00 1 c R . .
H(19) H 0.5226 0.0704 0.6442 0.096 Uiso 1.00 1 c R . .
H(20) H 0.4234 0.0989 0.6781 0.097 Uiso 1.00 1 c R . .
H(21) H 0.4151 0.0394 0.6304 0.097 Uiso 1.00 1 c R . .
H(22) H 0.4647 0.0820 0.3105 0.085 Uiso 1.00 1 c R . .
H(23) H 0.4050 0.0321 0.3537 0.085 Uiso 1.00 1 c R . .
H(24) H 0.3436 0.0837 0.3102 0.085 Uiso 1.00 1 c R . .
H(25) H 0.1217 0.1487 0.0971 0.089 Uiso 1.00 1 c R . .
H(26) H 0.2113 0.0666 0.0740 0.109 Uiso 1.00 1 c R . .
H(27) H 0.3795 0.0583 0.1134 0.101 Uiso 1.00 1 c R . .
H(28) H 0.3784 0.3504 0.1937 0.059 Uiso 1.00 1 c R . .
H(29) H 0.4373 0.3931 0.2579 0.059 Uiso 1.00 1 c R . .
H(30) H 0.4933 0.4179 0.1378 0.064 Uiso 1.00 1 c R . .
H(31) H 0.5027 0.3504 0.1089 0.064 Uiso 1.00 1 c R . .
H(32) H 0.7808 0.4954 0.2464 0.070 Uiso 1.00 1 c R . .
H(33) H 0.9509 0.4128 0.4169 0.071 Uiso 1.00 1 c R . .
H(34) H 0.6302 0.4599 0.2009 0.066 Uiso 1.00 1 c R . .
H(35) H 0.5720 0.4288 0.2766 0.066 Uiso 1.00 1 c R . .
H(36) H 0.9211 0.5374 0.3042 0.097 Uiso 1.00 1 c R . .
H(37) H 0.9795 0.5104 0.3849 0.098 Uiso 1.00 1 c R . .
H(38) H 1.0057 0.4886 0.2946 0.097 Uiso 1.00 1 c R . .
H(39) H 0.8924 0.3330 0.4715 0.081 Uiso 1.00 1 c R . .
H(40) H 0.7780 0.3204 0.4647 0.081 Uiso 1.00 1 c R . .
H(41) H 0.8476 0.2947 0.4020 0.081 Uiso 1.00 1 c R . .
H(42) H 0.6927 0.3904 -0.0283 0.072 Uiso 1.00 1 c R . .
H(43) H 0.6165 0.2322 -0.0986 0.076 Uiso 1.00 1 c R . .
H(44) H 0.6780 0.4170 0.0994 0.070 Uiso 1.00 1 c R . .
H(45) H 0.7519 0.3705 0.1511 0.070 Uiso 1.00 1 c R . .
H(46) H 0.5989 0.3435 -0.1802 0.099 Uiso 1.00 1 c R . .
H(47) H 0.7167 0.3590 -0.1594 0.098 Uiso 1.00 1 c R . .
H(48) H 0.6851 0.2953 -0.1879 0.098 Uiso 1.00 1 c R . .
H(49) H 0.5842 0.1688 -0.0039 0.084 Uiso 1.00 1 c R . .
H(50) H 0.6378 0.1753 0.0798 0.084 Uiso 1.00 1 c R . .
H(51) H 0.5277 0.1916 0.0667 0.084 Uiso 1.00 1 c R . .
H(52) H 1.0293 0.2062 0.1924 0.144 Uiso 1.00 1 c R . .
H(53) H 0.9590 0.1221 0.1602 0.145 Uiso 1.00 1 c R . .
H(54) H 0.7933 0.1041 0.1730 0.128 Uiso 1.00 1 c R . .
H(55) H 0.8646 0.1244 0.3687 0.109 Uiso 1.00 1 c R . .
H(56) H 0.9431 0.1937 0.4502 0.123 Uiso 1.00 1 c R . .
H(57) H 0.8614 0.2226 0.5686 0.131 Uiso 1.00 1 c R . .
H(58) H 0.7165 0.1798 0.6016 0.131 Uiso 1.00 1 c R . .
H(59) H 0.6433 0.1108 0.5251 0.124 Uiso 1.00 1 c R . .
H(60) H 0.6674 0.0446 0.4312 0.214 Uiso 1.00 1 c R . .
H(61) H 0.6513 0.0858 0.3583 0.214 Uiso 1.00 1 c R . .
H(62) H 0.7470 0.0484 0.3663 0.214 Uiso 1.00 1 c R . .

loop_
_atom_site_aniso_label
_atom_site_aniso_U_11
_atom_site_aniso_U_22
_atom_site_aniso_U_33
_atom_site_aniso_U_12
_atom_site_aniso_U_13
_atom_site_aniso_U_23
Ti(1) 0.0345(4) 0.0454(5) 0.0490(5) 0.0009(4) 0.0010(4) -0.0045(4)
Ti(2) 0.0343(4) 0.0482(5) 0.0458(5) 0.0009(4) 0.0018(4) -0.0052(4)
F(1) 0.062(2) 0.086(3) 0.097(3) 0.012(2) 0.001(2) -0.002(2)
F(2) 0.038(2) 0.158(6) 0.093(4) -0.021(3) 0.009(2) -0.002(3)
F(3) 0.022(7) 0.038(8) 0.073(9) 0.014(5) -0.003(6) 0.002(6)
F(4) 0.102(14) 0.078(12) 0.129(16) 0.025(12) -0.014(13) -0.031(11)
O(1) 0.0352(18) 0.048(2) 0.046(2) 0.0053(16) -0.0005(15) -0.0037(16)
O(2) 0.0379(19) 0.055(2) 0.060(2) 0.0027(17) 0.0022(16) -0.0064(19)
O(3) 0.046(2) 0.047(2) 0.052(2) -0.0033(17) 0.0003(16) -0.0034(18)
O(4) 0.052(2) 0.056(2) 0.050(2) -0.0007(19) -0.0066(17) -0.0077(18)
O(5) 0.0374(18) 0.045(2) 0.054(2) 0.0058(16) 0.0026(16) -0.0005(16)
O(6) 0.0412(19) 0.052(2) 0.047(2) -0.0036(17) -0.0004(15) -0.0074(17)
O(7) 0.052(2) 0.055(2) 0.047(2) 0.0033(18) 0.0013(17) -0.0061(18)
O(8) 0.0381(19) 0.065(2) 0.057(2) 0.0022(18) 0.0044(17) -0.0061(19)
N(1) 0.045(2) 0.048(2) 0.051(2) -0.002(2) 0.006(2) -0.005(2)
N(2) 0.040(2) 0.054(2) 0.051(2) -0.002(2) 0.005(2) -0.003(2)
C(1) 0.035(2) 0.061(3) 0.050(3) 0.004(2) -0.004(2) 0.006(2)
C(2) 0.037(2) 0.065(3) 0.047(3) -0.001(2) -0.000(2) -0.004(2)
C(3) 0.046(3) 0.052(3) 0.057(3) 0.005(2) 0.015(2) 0.011(2)
C(4) 0.062(3) 0.044(3) 0.058(3) 0.001(2) 0.015(3) 0.006(2)
C(5) 0.093(4) 0.045(3) 0.059(3) 0.014(3) 0.028(3) 0.005(2)
C(6) 0.110(6) 0.052(4) 0.075(4) 0.028(4) 0.043(4) 0.017(3)
C(7) 0.079(4) 0.066(4) 0.090(5) 0.039(3) 0.040(4) 0.027(4)
C(8) 0.053(3) 0.066(4) 0.066(3) 0.009(3) 0.016(3) 0.016(3)
C(9) 0.057(3) 0.042(3) 0.053(3) -0.005(2) 0.005(2) -0.007(2)
C(10) 0.158(8) 0.074(5) 0.109(6) 0.047(5) 0.066(6) 0.007(4)
C(11) 0.051(3) 0.091(5) 0.092(5) 0.017(3) 0.010(3) 0.026(4)
C(12) 0.035(2) 0.055(3) 0.064(3) 0.004(2) 0.004(2) 0.003(3)
C(13) 0.036(2) 0.053(3) 0.060(3) 0.001(2) 0.007(2) 0.003(2)
C(14) 0.052(3) 0.060(3) 0.060(3) -0.005(3) 0.007(2) 0.009(3)
C(15) 0.048(3) 0.062(4) 0.073(4) -0.004(3) 0.007(3) 0.016(3)
C(16) 0.053(3) 0.047(3) 0.079(4) -0.004(2) 0.003(3) 0.009(3)
C(17) 0.049(3) 0.049(3) 0.075(4) -0.000(2) 0.007(2) -0.006(3)
C(18) 0.046(3) 0.052(3) 0.051(3) -0.001(2) 0.013(2) -0.003(2)
C(19) 0.077(4) 0.085(5) 0.079(4) -0.000(3) 0.007(3) 0.021(4)
C(20) 0.082(4) 0.054(3) 0.076(4) -0.004(3) 0.004(3) -0.008(3)
C(21) 0.053(3) 0.059(3) 0.043(3) 0.003(3) -0.004(2) -0.006(2)
C(22) 0.045(3) 0.062(3) 0.053(3) 0.009(3) 0.002(2) -0.006(2)
C(23) 0.056(3) 0.092(5) 0.074(4) -0.017(3) -0.002(3) -0.010(4)
C(24) 0.094(6) 0.077(5) 0.102(5) -0.012(4) 0.004(4) -0.027(4)
C(25) 0.091(5) 0.070(4) 0.090(5) 0.017(4) 0.005(4) -0.011(4)
C(26) 0.071(4) 0.056(3) 0.060(3) 0.003(3) 0.001(3) -0.011(3)
C(27) 0.040(2) 0.046(3) 0.061(3) 0.004(2) 0.003(2) 0.004(2)
C(28) 0.043(3) 0.059(3) 0.058(3) 0.007(2) 0.002(2) 0.002(2)
C(29) 0.042(3) 0.049(3) 0.052(3) -0.002(2) 0.006(2) -0.010(2)
C(30) 0.047(3) 0.060(3) 0.051(3) -0.006(2) 0.006(2) -0.009(2)
C(31) 0.067(3) 0.051(3) 0.057(3) -0.010(3) 0.020(3) -0.010(2)
C(32) 0.047(3) 0.064(4) 0.073(4) -0.015(3) 0.013(3) -0.026(3)
C(33) 0.048(3) 0.068(4) 0.060(3) -0.009(3) 0.007(2) -0.016(3)
C(34) 0.044(3) 0.068(4) 0.050(3) -0.006(2) 0.005(2) -0.014(2)
C(35) 0.055(3) 0.048(3) 0.060(3) 0.001(2) 0.011(2) -0.006(2)
C(36) 0.067(4) 0.084(5) 0.092(5) -0.024(3) 0.020(3) -0.012(4)
C(37) 0.059(3) 0.083(4) 0.061(3) -0.005(3) -0.014(3) 0.002(3)
C(38) 0.035(2) 0.076(4) 0.049(3) 0.008(2) -0.002(2) -0.014(3)
C(39) 0.042(3) 0.059(3) 0.053(3) -0.001(2) 0.002(2) -0.005(2)
C(40) 0.042(3) 0.089(4) 0.050(3) 0.007(3) 0.003(2) 0.003(3)
C(41) 0.041(3) 0.092(5) 0.046(3) 0.014(3) 0.000(2) -0.005(3)
C(42) 0.039(3) 0.096(5) 0.055(3) 0.016(3) -0.004(2) -0.019(3)
C(43) 0.038(2) 0.069(3) 0.059(3) 0.007(2) 0.000(2) -0.011(3)
C(44) 0.047(3) 0.071(4) 0.056(3) -0.001(2) 0.007(2) 0.003(3)
C(45) 0.062(4) 0.132(6) 0.052(3) 0.027(4) -0.002(3) -0.000(4)
C(46) 0.065(3) 0.082(4) 0.065(4) 0.008(3) -0.002(3) -0.026(3)
C(47) 0.049(3) 0.078(4) 0.048(3) 0.018(3) 0.000(2) -0.007(3)
C(48) 0.053(4) 0.135(7) 0.051(3) 0.038(4) 0.012(3) 0.004(4)
C(49) 0.072(5) 0.213(12) 0.074(5) 0.043(7) 0.006(4) 0.003(7)
C(50) 0.110(8) 0.174(11) 0.079(6) 0.093(8) 0.013(5) 0.003(6)
C(51) 0.145(8) 0.109(6) 0.066(5) 0.041(6) -0.005(5) -0.017(4)
C(52) 0.069(5) 0.100(6) 0.075(5) 0.028(5) 0.004(4) -0.016(4)
C(53) 0.087(5) 0.072(5) 0.108(6) 0.010(4) -0.031(5) -0.011(4)
C(54) 0.077(5) 0.100(6) 0.095(5) 0.028(5) 0.006(4) -0.001(4)
C(55) 0.075(5) 0.090(6) 0.142(8) 0.001(4) -0.026(5) 0.017(6)
C(56) 0.137(9) 0.080(6) 0.110(7) 0.025(6) -0.048(6) -0.008(5)
C(57) 0.137(9) 0.100(7) 0.091(6) 0.046(6) -0.003(6) 0.014(5)
C(58) 0.105(7) 0.093(6) 0.112(7) 0.025(5) 0.010(5) 0.018(5)
C(59) 0.164(11) 0.109(8) 0.263(15) -0.014(7) -0.094(10) -0.026(9)

loop_
_atom_type_symbol
_atom_type_description
_atom_type_scat_dispersion_real
_atom_type_scat_dispersion_imag
_atom_type_scat_source
C C 0.003 0.002
;
International Tables for Crystallography
(1992, Vol. C, Tables 4.2.6.8 and 6.1.1.4)
;
F F 0.017 0.010
;
International Tables for Crystallography
(1992, Vol. C, Tables 4.2.6.8 and 6.1.1.4)
;
N N 0.006 0.003
;
International Tables for Crystallography
(1992, Vol. C, Tables 4.2.6.8 and 6.1.1.4)
;
O O 0.011 0.006
;
International Tables for Crystallography
(1992, Vol. C, Tables 4.2.6.8 and 6.1.1.4)
;
Ti Ti 0.278 0.446
;
International Tables for Crystallography
(1992, Vol. C, Tables 4.2.6.8 and 6.1.1.4)
;
H H 0.000 0.000
;
International Tables for Crystallography
(1992, Vol. C, Table 6.1.1.4)
;

loop_
_geom_angle_atom_site_label_1
_geom_angle_atom_site_label_2
_geom_angle_atom_site_label_3
_geom_angle
_geom_angle_publ_flag
_geom_angle_site_symmetry_1
_geom_angle_site_symmetry_2
_geom_angle_site_symmetry_3
O(1) Ti(1) O(2) 150.59(15) yes . . .
O(1) Ti(1) O(3) 92.84(14) yes . . .
O(1) Ti(1) O(4) 103.33(15) yes . . .
O(1) Ti(1) O(5) 71.47(13) yes . . .
O(1) Ti(1) N(1) 76.45(14) yes . . .
O(2) Ti(1) O(3) 104.64(16) yes . . .
O(2) Ti(1) O(4) 99.34(16) yes . . .
O(2) Ti(1) O(5) 89.58(15) yes . . .
O(2) Ti(1) N(1) 82.68(15) yes . . .
O(3) Ti(1) O(4) 92.64(16) yes . . .
O(3) Ti(1) O(5) 164.30(14) yes . . .
O(3) Ti(1) N(1) 82.07(15) yes . . .
O(4) Ti(1) O(5) 91.54(15) yes . . .
O(4) Ti(1) N(1) 174.67(16) yes . . .
O(5) Ti(1) N(1) 93.41(15) yes . . .
O(1) Ti(2) O(5) 72.39(13) yes . . .
O(1) Ti(2) O(6) 100.18(14) yes . . .
O(1) Ti(2) O(7) 101.57(15) yes . . .
O(1) Ti(2) O(8) 95.22(15) yes . . .
O(1) Ti(2) N(2) 148.79(14) yes . . .
O(5) Ti(2) O(6) 93.69(14) yes . . .
O(5) Ti(2) O(7) 95.84(15) yes . . .
O(5) Ti(2) O(8) 167.26(16) yes . . .
O(5) Ti(2) N(2) 76.41(14) yes . . .
O(6) Ti(2) O(7) 158.03(16) yes . . .
O(6) Ti(2) O(8) 85.47(15) yes . . .
O(6) Ti(2) N(2) 82.47(15) yes . . .
O(7) Ti(2) O(8) 89.43(16) yes . . .
O(7) Ti(2) N(2) 80.60(16) yes . . .
O(8) Ti(2) N(2) 115.98(16) yes . . .
Ti(1) O(1) Ti(2) 107.86(15) yes . . .
Ti(1) O(1) C(1) 114.2(2) yes . . .
Ti(2) O(1) C(1) 122.9(2) yes . . .
Ti(1) O(2) C(3) 139.3(3) yes . . .
Ti(1) O(3) C(12) 142.7(3) yes . . .
Ti(1) O(4) C(21) 139.2(3) yes . . .
Ti(1) O(5) Ti(2) 107.08(16) yes . . .
Ti(1) O(5) C(27) 129.0(2) yes . . .
Ti(2) O(5) C(27) 121.8(3) yes . . .
Ti(2) O(6) C(29) 125.7(3) yes . . .
Ti(2) O(7) C(38) 142.1(3) yes . . .
Ti(2) O(8) C(47) 138.0(3) yes . . .
Ti(1) N(1) C(2) 109.6(3) yes . . .
Ti(1) N(1) C(9) 109.3(3) yes . . .
Ti(1) N(1) C(18) 111.2(3) yes . . .
C(2) N(1) C(9) 107.2(4) yes . . .
C(2) N(1) C(18) 111.4(3) yes . . .
C(9) N(1) C(18) 108.0(4) yes . . .
Ti(2) N(2) C(28) 105.0(3) yes . . .
Ti(2) N(2) C(35) 114.1(3) yes . . .
Ti(2) N(2) C(44) 109.8(3) yes . . .
C(28) N(2) C(35) 108.3(4) yes . . .
C(28) N(2) C(44) 111.6(4) yes . . .
C(35) N(2) C(44) 108.0(4) yes . . .
O(1) C(1) C(2) 107.8(4) yes . . .
N(1) C(2) C(1) 109.5(4) yes . . .
O(2) C(3) C(4) 121.0(4) yes . . .
O(2) C(3) C(8) 118.6(4) yes . . .
C(4) C(3) C(8) 120.4(5) yes . . .
C(3) C(4) C(5) 118.5(5) yes . . .
C(3) C(4) C(9) 122.4(5) yes . . .
C(5) C(4) C(9) 118.9(5) yes . . .
C(4) C(5) C(6) 122.0(5) yes . . .
C(5) C(6) C(7) 118.6(6) yes . . .
C(5) C(6) C(10) 121.3(6) yes . . .
C(7) C(6) C(10) 120.0(7) yes . . .
C(6) C(7) C(8) 122.2(6) yes . . .
C(3) C(8) C(7) 118.2(5) yes . . .
C(3) C(8) C(11) 119.6(5) yes . . .
C(7) C(8) C(11) 122.2(5) yes . . .
N(1) C(9) C(4) 114.7(4) yes . . .
O(3) C(12) C(13) 119.2(5) yes . . .
O(3) C(12) C(17) 120.1(5) yes . . .
C(13) C(12) C(17) 120.6(5) yes . . .
C(12) C(13) C(14) 119.5(5) yes . . .
C(12) C(13) C(18) 119.4(5) yes . . .
C(14) C(13) C(18) 121.1(5) yes . . .
C(13) C(14) C(15) 121.3(5) yes . . .
C(14) C(15) C(16) 118.4(5) yes . . .
C(14) C(15) C(19) 120.5(5) yes . . .
C(16) C(15) C(19) 121.1(5) yes . . .
C(15) C(16) C(17) 122.3(5) yes . . .
C(12) C(17) C(16) 117.8(5) yes . . .
C(12) C(17) C(20) 120.4(5) yes . . .
C(16) C(17) C(20) 121.7(5) yes . . .
N(1) C(18) C(13) 112.8(4) yes . . .
O(4) C(21) C(22) 120.8(5) yes . . .
O(4) C(21) C(26) 121.3(5) yes . . .
C(22) C(21) C(26) 117.9(5) yes . . .
F(1) C(22) C(21) 119.2(5) yes . . .
F(1) C(22) C(23) 118.5(5) yes . . .
C(21) C(22) C(23) 122.2(5) yes . . .
C(22) C(23) C(24) 118.9(6) yes . . .
C(23) C(24) C(25) 119.8(7) yes . . .
C(24) C(25) C(26) 120.7(7) yes . . .
F(3) C(26) C(21) 118.7(7) yes . . .
F(3) C(26) C(25) 120.8(8) yes . . .
C(21) C(26) C(25) 120.5(6) yes . . .
O(5) C(27) C(28) 108.4(4) yes . . .
N(2) C(28) C(27) 109.8(4) yes . . .
O(6) C(29) C(30) 117.3(4) yes . . .
O(6) C(29) C(34) 121.1(4) yes . . .
C(30) C(29) C(34) 121.6(5) yes . . .
C(29) C(30) C(31) 119.9(4) yes . . .
C(29) C(30) C(35) 117.0(4) yes . . .
C(31) C(30) C(35) 123.1(5) yes . . .
C(30) C(31) C(32) 120.2(5) yes . . .
C(31) C(32) C(33) 117.6(5) yes . . .
C(31) C(32) C(36) 120.1(5) yes . . .
C(33) C(32) C(36) 122.2(5) yes . . .
C(32) C(33) C(34) 123.6(5) yes . . .
C(29) C(34) C(33) 117.1(5) yes . . .
C(29) C(34) C(37) 121.3(5) yes . . .
C(33) C(34) C(37) 121.6(5) yes . . .
N(2) C(35) C(30) 113.6(4) yes . . .
O(7) C(38) C(39) 120.4(5) yes . . .
O(7) C(38) C(43) 118.6(5) yes . . .
C(39) C(38) C(43) 120.8(5) yes . . .
C(38) C(39) C(40) 119.0(5) yes . . .
C(38) C(39) C(44) 120.8(5) yes . . .
C(40) C(39) C(44) 120.2(5) yes . . .
C(39) C(40) C(41) 122.0(6) yes . . .
C(40) C(41) C(42) 117.8(5) yes . . .
C(40) C(41) C(45) 121.2(6) yes . . .
C(42) C(41) C(45) 121.1(6) yes . . .
C(41) C(42) C(43) 122.3(6) yes . . .
C(38) C(43) C(42) 118.1(5) yes . . .
C(38) C(43) C(46) 120.3(5) yes . . .
C(42) C(43) C(46) 121.5(5) yes . . .
N(2) C(44) C(39) 114.1(4) yes . . .
O(8) C(47) C(48) 118.0(6) yes . . .
O(8) C(47) C(52) 123.9(6) yes . . .
C(48) C(47) C(52) 118.0(7) yes . . .
F(2) C(48) C(47) 119.8(7) yes . . .
F(2) C(48) C(49) 119.5(7) yes . . .
C(47) C(48) C(49) 120.6(8) yes . . .
C(48) C(49) C(50) 120.2(9) yes . . .
C(49) C(50) C(51) 121.5(11) yes . . .
C(50) C(51) C(52) 118.2(9) yes . . .
F(4) C(52) C(47) 122.0(13) yes . . .
F(4) C(52) C(51) 115.7(14) yes . . .
C(47) C(52) C(51) 121.4(8) yes . . .
C(54) C(53) C(58) 117.3(8) yes . . .
C(54) C(53) C(59) 125.7(9) yes . . .
C(58) C(53) C(59) 117.0(9) yes . . .
C(53) C(54) C(55) 123.2(8) yes . . .
C(54) C(55) C(56) 116.3(8) yes . . .
C(55) C(56) C(57) 120.2(9) yes . . .
C(56) C(57) C(58) 123.1(10) yes . . .
C(53) C(58) C(57) 119.9(9) yes . . .
C(63) C(62) C(65) 114.3(16) yes . . .
C(62) C(63) C(67) 114.6(15) yes . . .
C(61) C(64) C(67) 153.0(15) yes . . .
C(61) C(64) C(69) 104.7(14) yes . . .
C(67) C(64) C(69) 102.3(12) yes . . .
C(62) C(65) C(69) 137.1(17) yes . . .
C(63) C(67) C(64) 137.7(14) yes . . .
C(60) C(69) C(64) 81.3(16) yes . . .
C(60) C(69) C(65) 157(2) yes . . .
C(64) C(69) C(65) 113.7(16) yes . . .
O(1) C(1) H(1) 109.9 no . . .
O(1) C(1) H(2) 109.9 no . . .
C(2) C(1) H(1) 110.1 no . . .
C(2) C(1) H(2) 109.7 no . . .
H(1) C(1) H(2) 109.5 no . . .
N(1) C(2) H(3) 109.5 no . . .
N(1) C(2) H(4) 109.4 no . . .
C(1) C(2) H(3) 109.7 no . . .
C(1) C(2) H(4) 109.4 no . . .
H(3) C(2) H(4) 109.5 no . . .
C(4) C(5) H(5) 119.1 no . . .
C(6) C(5) H(5) 118.9 no . . .
C(6) C(7) H(6) 119.4 no . . .
C(8) C(7) H(6) 118.4 no . . .
N(1) C(9) H(7) 108.2 no . . .
N(1) C(9) H(8) 108.3 no . . .
C(4) C(9) H(7) 107.9 no . . .
C(4) C(9) H(8) 108.3 no . . .
H(7) C(9) H(8) 109.5 no . . .
C(6) C(10) H(9) 109.3 no . . .
C(6) C(10) H(10) 109.6 no . . .
C(6) C(10) H(11) 109.5 no . . .
H(9) C(10) H(10) 109.5 no . . .
H(9) C(10) H(11) 109.5 no . . .
H(10) C(10) H(11) 109.5 no . . .
C(8) C(11) H(12) 109.6 no . . .
C(8) C(11) H(13) 109.3 no . . .
C(8) C(11) H(14) 109.6 no . . .
H(12) C(11) H(13) 109.5 no . . .
H(12) C(11) H(14) 109.5 no . . .
H(13) C(11) H(14) 109.5 no . . .
C(13) C(14) H(15) 119.2 no . . .
C(15) C(14) H(15) 119.4 no . . .
C(15) C(16) H(16) 118.9 no . . .
C(17) C(16) H(16) 118.8 no . . .
N(1) C(18) H(17) 108.7 no . . .
N(1) C(18) H(18) 108.5 no . . .
C(13) C(18) H(17) 108.6 no . . .
C(13) C(18) H(18) 108.8 no . . .
H(17) C(18) H(18) 109.5 no . . .
C(15) C(19) H(19) 109.4 no . . .
C(15) C(19) H(20) 109.9 no . . .
C(15) C(19) H(21) 109.1 no . . .
H(19) C(19) H(20) 109.5 no . . .
H(19) C(19) H(21) 109.5 no . . .
H(20) C(19) H(21) 109.5 no . . .
C(17) C(20) H(22) 109.6 no . . .
C(17) C(20) H(23) 109.4 no . . .
C(17) C(20) H(24) 109.4 no . . .
H(22) C(20) H(23) 109.5 no . . .
H(22) C(20) H(24) 109.5 no . . .
H(23) C(20) H(24) 109.5 no . . .
C(22) C(23) H(25) 120.4 no . . .
C(24) C(23) H(25) 120.7 no . . .
C(23) C(24) H(26) 120.2 no . . .
C(25) C(24) H(26) 120.0 no . . .
C(24) C(25) H(27) 119.7 no . . .
C(26) C(25) H(27) 119.6 no . . .
O(5) C(27) H(28) 109.6 no . . .
O(5) C(27) H(29) 109.8 no . . .
C(28) C(27) H(28) 109.9 no . . .
C(28) C(27) H(29) 109.7 no . . .
H(28) C(27) H(29) 109.5 no . . .
N(2) C(28) H(30) 109.5 no . . .
N(2) C(28) H(31) 109.4 no . . .
C(27) C(28) H(30) 109.4 no . . .
C(27) C(28) H(31) 109.3 no . . .
H(30) C(28) H(31) 109.5 no . . .
C(30) C(31) H(32) 119.8 no . . .
C(32) C(31) H(32) 120.0 no . . .
C(32) C(33) H(33) 118.0 no . . .
C(34) C(33) H(33) 118.4 no . . .
N(2) C(35) H(34) 108.3 no . . .
N(2) C(35) H(35) 108.4 no . . .
C(30) C(35) H(34) 108.6 no . . .
C(30) C(35) H(35) 108.4 no . . .
H(34) C(35) H(35) 109.5 no . . .
C(32) C(36) H(36) 109.7 no . . .
C(32) C(36) H(37) 109.0 no . . .
C(32) C(36) H(38) 109.6 no . . .
H(36) C(36) H(37) 109.5 no . . .
H(36) C(36) H(38) 109.5 no . . .
H(37) C(36) H(38) 109.5 no . . .
C(34) C(37) H(39) 109.9 no . . .
C(34) C(37) H(40) 109.2 no . . .
C(34) C(37) H(41) 109.3 no . . .
H(39) C(37) H(40) 109.5 no . . .
H(39) C(37) H(41) 109.5 no . . .
H(40) C(37) H(41) 109.5 no . . .
C(39) C(40) H(42) 119.1 no . . .
C(41) C(40) H(42) 118.9 no . . .
C(41) C(42) H(43) 118.8 no . . .
C(43) C(42) H(43) 118.8 no . . .
N(2) C(44) H(44) 108.2 no . . .
N(2) C(44) H(45) 108.3 no . . .
C(39) C(44) H(44) 108.3 no . . .
C(39) C(44) H(45) 108.4 no . . .
H(44) C(44) H(45) 109.5 no . . .
C(41) C(45) H(46) 109.9 no . . .
C(41) C(45) H(47) 109.2 no . . .
C(41) C(45) H(48) 109.3 no . . .
H(46) C(45) H(47) 109.5 no . . .
H(46) C(45) H(48) 109.5 no . . .
H(47) C(45) H(48) 109.5 no . . .
C(43) C(46) H(49) 109.5 no . . .
C(43) C(46) H(50) 109.6 no . . .
C(43) C(46) H(51) 109.3 no . . .
H(49) C(46) H(50) 109.5 no . . .
H(49) C(46) H(51) 109.5 no . . .
H(50) C(46) H(51) 109.5 no . . .
C(48) C(49) H(52) 119.8 no . . .
C(50) C(49) H(52) 119.9 no . . .
C(49) C(50) H(53) 118.7 no . . .
C(51) C(50) H(53) 119.8 no . . .
C(50) C(51) H(54) 120.5 no . . .
C(52) C(51) H(54) 121.2 no . . .
C(53) C(54) H(55) 118.3 no . . .
C(55) C(54) H(55) 118.5 no . . .
C(54) C(55) H(56) 121.6 no . . .
C(56) C(55) H(56) 122.2 no . . .
C(55) C(56) H(57) 119.6 no . . .
C(57) C(56) H(57) 120.2 no . . .
C(56) C(57) H(58) 118.0 no . . .
C(58) C(57) H(58) 118.8 no . . .
C(53) C(58) H(59) 120.1 no . . .
C(57) C(58) H(59) 120.0 no . . .
C(53) C(59) H(60) 109.4 no . . .
C(53) C(59) H(61) 109.9 no . . .
C(53) C(59) H(62) 109.1 no . . .
H(60) C(59) H(61) 109.5 no . . .
H(60) C(59) H(62) 109.5 no . . .
H(61) C(59) H(62) 109.5 no . . .

loop_
_geom_bond_atom_site_label_1
_geom_bond_atom_site_label_2
_geom_bond_distance
_geom_bond_publ_flag
_geom_bond_site_symmetry_1
_geom_bond_site_symmetry_2
Ti(1) O(1) 2.032(3) yes . .
Ti(1) O(2) 1.838(3) yes . .
Ti(1) O(3) 1.849(3) yes . .
Ti(1) O(4) 1.849(3) yes . .
Ti(1) O(5) 2.007(3) yes . .
Ti(1) N(1) 2.295(4) yes . .
Ti(2) O(1) 1.974(3) yes . .
Ti(2) O(5) 2.020(3) yes . .
Ti(2) O(6) 1.875(3) yes . .
Ti(2) O(7) 1.834(3) yes . .
Ti(2) O(8) 1.881(3) yes . .
Ti(2) N(2) 2.278(4) yes . .
F(1) C(22) 1.316(7) yes . .
F(2) C(48) 1.281(11) yes . .
F(3) C(26) 1.288(13) yes . .
F(4) C(52) 1.03(2) yes . .
O(1) C(1) 1.446(6) yes . .
O(2) C(3) 1.354(6) yes . .
O(3) C(12) 1.357(6) yes . .
O(4) C(21) 1.342(6) yes . .
O(5) C(27) 1.429(6) yes . .
O(6) C(29) 1.363(6) yes . .
O(7) C(38) 1.363(6) yes . .
O(8) C(47) 1.331(7) yes . .
N(1) C(2) 1.514(6) yes . .
N(1) C(9) 1.493(6) yes . .
N(1) C(18) 1.501(7) yes . .
N(2) C(28) 1.487(6) yes . .
N(2) C(35) 1.497(7) yes . .
N(2) C(44) 1.502(7) yes . .
C(1) C(2) 1.524(7) yes . .
C(3) C(4) 1.399(7) yes . .
C(3) C(8) 1.406(8) yes . .
C(4) C(5) 1.399(8) yes . .
C(4) C(9) 1.503(8) yes . .
C(5) C(6) 1.373(10) yes . .
C(6) C(7) 1.377(10) yes . .
C(6) C(10) 1.539(11) yes . .
C(7) C(8) 1.395(9) yes . .
C(8) C(11) 1.490(9) yes . .
C(12) C(13) 1.393(8) yes . .
C(12) C(17) 1.401(8) yes . .
C(13) C(14) 1.393(8) yes . .
C(13) C(18) 1.503(7) yes . .
C(14) C(15) 1.381(8) yes . .
C(15) C(16) 1.385(9) yes . .
C(15) C(19) 1.505(9) yes . .
C(16) C(17) 1.400(9) yes . .
C(17) C(20) 1.499(8) yes . .
C(21) C(22) 1.380(7) yes . .
C(21) C(26) 1.381(8) yes . .
C(22) C(23) 1.382(9) yes . .
C(23) C(24) 1.375(11) yes . .
C(24) C(25) 1.376(11) yes . .
C(25) C(26) 1.380(9) yes . .
C(27) C(28) 1.516(8) yes . .
C(29) C(30) 1.381(7) yes . .
C(29) C(34) 1.388(7) yes . .
C(30) C(31) 1.387(8) yes . .
C(30) C(35) 1.501(7) yes . .
C(31) C(32) 1.407(8) yes . .
C(32) C(33) 1.377(9) yes . .
C(32) C(36) 1.505(9) yes . .
C(33) C(34) 1.386(8) yes . .
C(34) C(37) 1.511(8) yes . .
C(38) C(39) 1.388(8) yes . .
C(38) C(43) 1.403(8) yes . .
C(39) C(40) 1.393(8) yes . .
C(39) C(44) 1.500(8) yes . .
C(40) C(41) 1.383(9) yes . .
C(41) C(42) 1.394(10) yes . .
C(41) C(45) 1.506(8) yes . .
C(42) C(43) 1.391(8) yes . .
C(43) C(46) 1.488(9) yes . .
C(47) C(48) 1.414(9) yes . .
C(47) C(52) 1.351(11) yes . .
C(48) C(49) 1.362(15) yes . .
C(49) C(50) 1.344(19) yes . .
C(50) C(51) 1.375(16) yes . .
C(51) C(52) 1.406(13) yes . .
C(53) C(54) 1.374(12) yes . .
C(53) C(58) 1.401(14) yes . .
C(53) C(59) 1.466(14) yes . .
C(54) C(55) 1.369(13) yes . .
C(55) C(56) 1.403(16) yes . .
C(56) C(57) 1.344(18) yes . .
C(57) C(58) 1.309(15) yes . .
C(60) C(69) 1.19(3) yes . .
C(61) C(64) 1.19(2) yes . .
C(62) C(63) 1.40(2) yes . .
C(62) C(65) 1.28(2) yes . .
C(63) C(67) 1.27(2) yes . .
C(64) C(67) 1.24(2) yes . .
C(64) C(69) 1.75(2) yes . .
C(65) C(69) 1.07(2) yes . .
C(1) H(1) 1.070 no . .
C(1) H(2) 1.070 no . .
C(2) H(3) 1.080 no . .
C(2) H(4) 1.080 no . .
C(5) H(5) 1.080 no . .
C(7) H(6) 1.080 no . .
C(9) H(7) 1.080 no . .
C(9) H(8) 1.080 no . .
C(10) H(9) 1.000 no . .
C(10) H(10) 1.000 no . .
C(10) H(11) 1.000 no . .
C(11) H(12) 1.060 no . .
C(11) H(13) 1.060 no . .
C(11) H(14) 1.060 no . .
C(14) H(15) 1.080 no . .
C(16) H(16) 1.080 no . .
C(18) H(17) 1.080 no . .
C(18) H(18) 1.080 no . .
C(19) H(19) 1.040 no . .
C(19) H(20) 1.040 no . .
C(19) H(21) 1.040 no . .
C(20) H(22) 1.040 no . .
C(20) H(23) 1.040 no . .
C(20) H(24) 1.040 no . .
C(23) H(25) 1.080 no . .
C(24) H(26) 1.030 no . .
C(25) H(27) 1.080 no . .
C(27) H(28) 1.050 no . .
C(27) H(29) 1.050 no . .
C(28) H(30) 1.080 no . .
C(28) H(31) 1.080 no . .
C(31) H(32) 1.040 no . .
C(33) H(33) 1.080 no . .
C(35) H(34) 1.080 no . .
C(35) H(35) 1.080 no . .
C(36) H(36) 1.050 no . .
C(36) H(37) 1.050 no . .
C(36) H(38) 1.050 no . .
C(37) H(39) 1.000 no . .
C(37) H(40) 1.000 no . .
C(37) H(41) 1.000 no . .
C(40) H(42) 1.080 no . .
C(42) H(43) 1.080 no . .
C(44) H(44) 1.080 no . .
C(44) H(45) 1.080 no . .
C(45) H(46) 1.050 no . .
C(45) H(47) 1.050 no . .
C(45) H(48) 1.050 no . .
C(46) H(49) 0.980 no . .
C(46) H(50) 0.980 no . .
C(46) H(51) 0.980 no . .
C(49) H(52) 1.080 no . .
C(50) H(53) 1.010 no . .
C(51) H(54) 1.010 no . .
C(54) H(55) 1.080 no . .
C(55) H(56) 1.080 no . .
C(56) H(57) 1.080 no . .
C(57) H(58) 1.080 no . .
C(58) H(59) 1.080 no . .
C(59) H(60) 1.000 no . .
C(59) H(61) 1.000 no . .
C(59) H(62) 1.000 no . .

loop_
_geom_contact_atom_site_label_1
_geom_contact_atom_site_label_2
_geom_contact_distance
_geom_contact_publ_flag
_geom_contact_site_symmetry_1
_geom_contact_site_symmetry_2
F(1) C(45) 3.523(8) ? . 4_455
F(1) C(49) 3.598(11) ? . 1_455
F(1) C(56) 3.587(12) ? . 4_454
F(1) C(57) 3.304(12) ? . 4_454
F(2) C(11) 3.282(8) ? . 1_655
F(3) C(36) 3.440(15) ? . 2_645
O(3) C(45) 3.281(7) ? . 4_455
C(1) C(53) 3.536(9) ? . .
C(1) C(58) 3.401(11) ? . .
C(7) C(61) 3.59(2) ? . 4_454
C(10) C(32) 3.533(10) ? . 3_666
C(11) F(2) 3.282(8) ? . 1_455
C(12) C(40) 3.586(7) ? . 4_455
C(12) C(45) 3.563(8) ? . 4_455
C(13) C(40) 3.529(7) ? . 4_455
C(32) C(10) 3.533(10) ? . 3_666
C(36) F(3) 3.440(15) ? . 2_655
C(40) C(12) 3.586(7) ? . 4_554
C(40) C(13) 3.529(7) ? . 4_554
C(45) F(1) 3.523(8) ? . 4_554
C(45) O(3) 3.281(7) ? . 4_554
C(45) C(12) 3.563(8) ? . 4_554
C(49) F(1) 3.598(11) ? . 1_655
C(53) C(1) 3.536(9) ? . .
C(56) F(1) 3.587(12) ? . 4_555
C(57) F(1) 3.304(12) ? . 4_555
C(58) C(1) 3.401(11) ? . .
C(61) C(7) 3.59(2) ? . 4_555
Ti(1) H(48) 3.545 ? . 4_455
F(1) H(4) 3.207 ? . 4_454
F(1) H(48) 2.678 ? . 4_455
F(1) H(52) 2.523 ? . 1_455
F(1) H(57) 3.117 ? . 4_454
F(1) H(58) 2.471 ? . 4_454
F(2) H(12) 2.698 ? . 1_655
F(2) H(14) 2.956 ? . 1_655
F(2) H(15) 2.552 ? . 4_554
F(2) H(20) 3.185 ? . 4_554
F(2) H(43) 3.561 ? . 4_555
F(3) H(36) 2.799 ? . 2_645
F(3) H(37) 3.354 ? . 2_645
F(4) H(55) 3.452 ? . .
F(4) H(61) 3.136 ? . .
O(2) H(43) 3.288 ? . 4_455
O(2) H(48) 2.897 ? . 4_455
O(3) H(47) 2.773 ? . 4_455
O(3) H(48) 3.036 ? . 4_455
O(4) H(48) 3.512 ? . 4_455
O(4) H(57) 2.682 ? . 4_454
C(1) H(61) 3.493 ? . .
C(2) H(25) 3.480 ? . 4_555
C(3) H(43) 3.133 ? . 4_455
C(5) H(54) 3.572 ? . 4_455
C(6) H(49) 3.224 ? . 4_455
C(6) H(50) 3.572 ? . 4_455
C(7) H(33) 3.269 ? . 1_455
C(7) H(38) 3.590 ? . 1_455
C(7) H(43) 3.516 ? . 4_455
C(7) H(49) 2.918 ? . 4_455
C(8) H(43) 2.850 ? . 4_455
C(8) H(49) 3.276 ? . 4_455
C(9) H(25) 3.516 ? . 4_555
C(10) H(26) 3.187 ? . 2_555
C(10) H(27) 3.311 ? . 2_555
C(10) H(37) 3.279 ? . 3_666
C(10) H(54) 3.487 ? . 4_455
C(11) H(19) 3.531 ? . 4_454
C(11) H(43) 2.881 ? . 4_455
C(11) H(48) 3.551 ? . 4_455
C(11) H(58) 3.341 ? . 4_454
C(12) H(42) 3.435 ? . 4_455
C(12) H(47) 2.937 ? . 4_455
C(14) H(45) 3.135 ? . 4_455
C(14) H(59) 3.354 ? . .
C(15) H(42) 3.592 ? . 4_455
C(15) H(45) 3.138 ? . 4_455
C(15) H(59) 3.052 ? . .
C(16) H(16) 3.498 ? . 3_656
C(16) H(42) 3.334 ? . 4_455
C(16) H(59) 3.215 ? . .
C(17) H(42) 3.280 ? . 4_455
C(17) H(47) 3.115 ? . 4_455
C(17) H(61) 3.587 ? . .
C(19) H(12) 3.476 ? . 4_555
C(19) H(23) 3.387 ? . 3_656
C(19) H(38) 3.280 ? . 4_455
C(19) H(45) 3.105 ? . 4_455
C(19) H(59) 3.499 ? . .
C(19) H(60) 3.581 ? . 3_656
C(20) H(38) 3.452 ? . 2_645
C(20) H(47) 3.148 ? . 4_455
C(20) H(61) 3.452 ? . .
C(21) H(48) 3.402 ? . 4_455
C(21) H(57) 2.937 ? . 4_454
C(22) H(40) 3.260 ? . 4_454
C(22) H(47) 3.557 ? . 4_455
C(22) H(48) 3.020 ? . 4_455
C(22) H(52) 3.197 ? . 1_455
C(22) H(57) 3.141 ? . 4_454
C(22) H(58) 3.422 ? . 4_454
C(23) H(3) 3.389 ? . 4_454
C(23) H(7) 3.564 ? . 4_454
C(23) H(40) 3.007 ? . 4_454
C(23) H(52) 3.171 ? . 1_455
C(23) H(53) 3.526 ? . 1_455
C(24) H(9) 3.423 ? . 2_545
C(24) H(11) 3.565 ? . 2_545
C(24) H(39) 3.560 ? . 4_454
C(24) H(40) 3.152 ? . 4_454
C(25) H(9) 3.211 ? . 2_545
C(25) H(37) 3.291 ? . 2_645
C(25) H(39) 3.295 ? . 4_454
C(25) H(40) 3.533 ? . 4_454
C(26) H(39) 3.312 ? . 4_454
C(27) H(57) 3.491 ? . 4_454
C(28) H(57) 3.557 ? . 4_454
C(30) H(20) 3.523 ? . 4_554
C(31) H(10) 3.575 ? . 3_666
C(31) H(11) 3.557 ? . 3_666
C(31) H(20) 3.096 ? . 4_554
C(31) H(21) 3.262 ? . 4_554
C(31) H(62) 3.378 ? . 2_655
C(32) H(6) 3.499 ? . 1_655
C(32) H(9) 3.534 ? . 3_666
C(32) H(10) 3.112 ? . 3_666
C(32) H(11) 3.381 ? . 3_666
C(32) H(20) 3.152 ? . 4_554
C(32) H(21) 3.573 ? . 4_554
C(33) H(6) 3.174 ? . 1_655
C(33) H(9) 3.469 ? . 3_666
C(33) H(11) 3.563 ? . 3_666
C(33) H(12) 3.497 ? . 1_655
C(33) H(20) 3.582 ? . 4_554
C(36) H(6) 3.089 ? . 1_655
C(36) H(10) 3.002 ? . 3_666
C(36) H(21) 3.593 ? . 4_554
C(36) H(22) 3.388 ? . 2_655
C(36) H(27) 2.885 ? . 2_655
C(37) H(49) 3.583 ? . 4_555
C(37) H(51) 3.456 ? . 4_555
C(37) H(57) 3.484 ? . .
C(38) H(56) 3.440 ? . 4_454
C(40) H(18) 3.507 ? . 4_554
C(40) H(56) 3.404 ? . 4_454
C(41) H(18) 3.053 ? . 4_554
C(41) H(56) 3.035 ? . 4_454
C(42) H(14) 3.359 ? . 4_554
C(42) H(18) 2.843 ? . 4_554
C(42) H(56) 2.838 ? . 4_454
C(43) H(18) 3.168 ? . 4_554
C(43) H(56) 3.074 ? . 4_454
C(44) H(20) 3.517 ? . 4_554
C(45) H(14) 3.452 ? . 4_554
C(45) H(24) 3.399 ? . 4_554
C(45) H(52) 3.259 ? . 4_454
C(46) H(39) 3.020 ? . 4_454
C(47) H(55) 3.553 ? . .
C(48) H(15) 2.915 ? . 4_554
C(48) H(17) 3.265 ? . 4_554
C(49) H(15) 3.347 ? . 4_554
C(49) H(17) 2.910 ? . 4_554
C(49) H(25) 3.274 ? . 1_655
C(49) H(46) 3.001 ? . 4_555
C(50) H(5) 3.244 ? . 4_554
C(50) H(7) 3.343 ? . 4_554
C(50) H(17) 3.213 ? . 4_554
C(50) H(25) 3.299 ? . 1_655
C(50) H(46) 3.415 ? . 4_555
C(50) H(55) 3.444 ? . .
C(51) H(5) 3.329 ? . 4_554
C(51) H(55) 3.179 ? . .
C(52) H(55) 3.236 ? . .
C(53) H(1) 3.081 ? . .
C(53) H(2) 3.017 ? . .
C(54) H(2) 3.043 ? . .
C(55) H(2) 3.205 ? . .
C(55) H(31) 3.026 ? . 4_555
C(55) H(41) 3.183 ? . .
C(56) H(2) 3.250 ? . .
C(56) H(28) 3.020 ? . 4_555
C(56) H(31) 2.874 ? . 4_555
C(56) H(40) 3.492 ? . .
C(56) H(41) 3.444 ? . .
C(57) H(1) 3.494 ? . .
C(57) H(2) 3.182 ? . .
C(57) H(4) 3.132 ? . .
C(57) H(13) 3.397 ? . 4_555
C(57) H(28) 3.022 ? . 4_555
C(58) H(1) 2.908 ? . .
C(58) H(2) 3.082 ? . .
C(58) H(4) 3.393 ? . .
C(59) H(1) 3.316 ? . .
C(59) H(21) 3.172 ? . 3_656
C(59) H(22) 3.548 ? . .
C(59) H(32) 3.094 ? . 2_645
C(60) H(26) 3.551 ? . 3_656
C(60) H(29) 2.914 ? . 4_555
C(60) H(30) 3.500 ? . 4_555
C(60) H(34) 3.577 ? . 4_555
C(60) H(35) 2.983 ? . 4_555
C(60) H(53) 3.503 ? . 3_756
C(61) H(13) 3.411 ? . 4_555
C(61) H(23) 3.459 ? . 3_656
C(61) H(24) 3.378 ? . 3_656
C(61) H(28) 3.523 ? . 4_555
C(61) H(29) 2.919 ? . 4_555
C(62) H(30) 3.039 ? . 4_555
C(62) H(34) 3.503 ? . 4_555
C(62) H(42) 2.995 ? . 2_645
C(62) H(46) 3.535 ? . 2_645
C(62) H(55) 3.387 ? . 3_756
C(63) H(30) 2.911 ? . 4_555
C(63) H(42) 2.890 ? . 2_645
C(63) H(44) 3.501 ? . 2_645
C(64) H(23) 3.436 ? . 3_656
C(64) H(24) 3.350 ? . 3_656
C(64) H(28) 3.531 ? . 4_555
C(64) H(29) 3.076 ? . 4_555
C(64) H(30) 3.102 ? . 4_555
C(65) H(30) 3.125 ? . 4_555
C(65) H(34) 3.114 ? . 4_555
C(65) H(42) 3.568 ? . 2_645
C(65) H(46) 3.039 ? . 2_645
C(65) H(47) 3.561 ? . 2_645
C(65) H(55) 3.255 ? . 3_756
C(67) H(23) 3.498 ? . 3_656
C(67) H(30) 2.928 ? . 4_555
C(67) H(42) 3.391 ? . 2_645
C(69) H(29) 3.457 ? . 4_555
C(69) H(30) 3.204 ? . 4_555
C(69) H(34) 3.355 ? . 4_555
C(69) H(35) 3.364 ? . 4_555
C(69) H(46) 3.265 ? . 2_645
C(69) H(47) 3.538 ? . 2_645
C(69) H(53) 3.544 ? . 3_756
H(1) C(53) 3.081 ? . .
H(1) C(57) 3.494 ? . .
H(1) C(58) 2.908 ? . .
H(1) C(59) 3.316 ? . .
H(1) H(59) 2.938 ? . .
H(1) H(61) 2.735 ? . .
H(2) C(53) 3.017 ? . .
H(2) C(54) 3.043 ? . .
H(2) C(55) 3.205 ? . .
H(2) C(56) 3.250 ? . .
H(2) C(57) 3.182 ? . .
H(2) C(58) 3.082 ? . .
H(2) H(55) 3.572 ? . .
H(2) H(61) 3.415 ? . .
H(3) C(23) 3.389 ? . 4_555
H(3) H(25) 2.935 ? . 4_555
H(4) F(1) 3.207 ? . 4_555
H(4) C(57) 3.132 ? . .
H(4) C(58) 3.393 ? . .
H(4) H(25) 3.189 ? . 4_555
H(4) H(52) 3.598 ? . 4_455
H(4) H(58) 2.958 ? . .
H(4) H(59) 3.436 ? . .
H(5) C(50) 3.244 ? . 4_455
H(5) C(51) 3.329 ? . 4_455
H(5) H(53) 2.815 ? . 4_455
H(5) H(54) 2.988 ? . 4_455
H(6) C(32) 3.499 ? . 1_455
H(6) C(33) 3.174 ? . 1_455
H(6) C(36) 3.089 ? . 1_455
H(6) H(27) 3.360 ? . 2_555
H(6) H(33) 2.397 ? . 1_455
H(6) H(37) 2.858 ? . 1_455
H(6) H(38) 2.615 ? . 1_455
H(6) H(49) 3.086 ? . 4_455
H(7) C(23) 3.564 ? . 4_555
H(7) C(50) 3.343 ? . 4_455
H(7) H(25) 2.566 ? . 4_555
H(7) H(53) 2.971 ? . 4_455
H(9) C(24) 3.423 ? . 2_555
H(9) C(25) 3.211 ? . 2_555
H(9) C(32) 3.534 ? . 3_666
H(9) C(33) 3.469 ? . 3_666
H(9) H(26) 2.905 ? . 2_555
H(9) H(27) 2.412 ? . 2_555
H(9) H(33) 3.545 ? . 1_455
H(9) H(33) 3.424 ? . 3_666
H(9) H(37) 2.933 ? . 1_455
H(9) H(37) 3.080 ? . 3_666
H(10) C(31) 3.575 ? . 3_666
H(10) C(32) 3.112 ? . 3_666
H(10) C(36) 3.002 ? . 3_666
H(10) H(36) 2.862 ? . 3_666
H(10) H(37) 2.636 ? . 3_666
H(10) H(49) 3.305 ? . 4_455
H(10) H(50) 3.152 ? . 4_455
H(10) H(54) 2.895 ? . 4_455
H(11) C(24) 3.565 ? . 2_555
H(11) C(31) 3.557 ? . 3_666
H(11) C(32) 3.381 ? . 3_666
H(11) C(33) 3.563 ? . 3_666
H(11) H(26) 2.711 ? . 2_555
H(11) H(27) 3.514 ? . 2_555
H(11) H(54) 3.395 ? . 4_455
H(12) F(2) 2.698 ? . 1_455
H(12) C(19) 3.476 ? . 4_454
H(12) C(33) 3.497 ? . 1_455
H(12) H(19) 3.082 ? . 4_454
H(12) H(20) 2.928 ? . 4_454
H(12) H(33) 3.250 ? . 1_455
H(12) H(38) 3.421 ? . 1_455
H(12) H(43) 3.039 ? . 4_455
H(13) C(57) 3.397 ? . 4_454
H(13) C(61) 3.411 ? . 4_454
H(13) H(19) 3.008 ? . 4_454
H(13) H(58) 2.511 ? . 4_454
H(13) H(59) 3.579 ? . 4_454
H(14) F(2) 2.956 ? . 1_455
H(14) C(42) 3.359 ? . 4_455
H(14) C(45) 3.452 ? . 4_455
H(14) H(43) 2.375 ? . 4_455
H(14) H(48) 2.538 ? . 4_455
H(14) H(52) 3.171 ? . 1_455
H(14) H(58) 3.275 ? . 4_454
H(15) F(2) 2.552 ? . 4_455
H(15) C(48) 2.915 ? . 4_455
H(15) C(49) 3.347 ? . 4_455
H(15) H(45) 2.994 ? . 4_455
H(15) H(52) 3.364 ? . 4_455
H(16) C(16) 3.498 ? . 3_656
H(16) H(16) 2.688 ? . 3_656
H(16) H(19) 3.589 ? . 3_656
H(16) H(60) 3.594 ? . .
H(16) H(60) 2.774 ? . 3_656
H(17) C(48) 3.265 ? . 4_455
H(17) C(49) 2.910 ? . 4_455
H(17) C(50) 3.213 ? . 4_455
H(17) H(52) 3.047 ? . 4_455
H(17) H(53) 3.536 ? . 4_455
H(18) C(40) 3.507 ? . 4_455
H(18) C(41) 3.053 ? . 4_455
H(18) C(42) 2.843 ? . 4_455
H(18) C(43) 3.168 ? . 4_455
H(18) H(43) 3.129 ? . 4_455
H(18) H(48) 3.514 ? . 4_455
H(19) C(11) 3.531 ? . 4_555
H(19) H(12) 3.082 ? . 4_555
H(19) H(13) 3.008 ? . 4_555
H(19) H(16) 3.589 ? . 3_656
H(19) H(23) 2.750 ? . 3_656
H(19) H(38) 3.012 ? . 4_455
H(19) H(59) 2.923 ? . .
H(20) F(2) 3.185 ? . 4_455
H(20) C(30) 3.523 ? . 4_455
H(20) C(31) 3.096 ? . 4_455
H(20) C(32) 3.152 ? . 4_455
H(20) C(33) 3.582 ? . 4_455
H(20) C(44) 3.517 ? . 4_455
H(20) H(12) 2.928 ? . 4_555
H(20) H(32) 3.347 ? . 4_455
H(20) H(38) 3.144 ? . 4_455
H(20) H(45) 2.540 ? . 4_455
H(21) C(31) 3.262 ? . 4_455
H(21) C(32) 3.573 ? . 4_455
H(21) C(36) 3.593 ? . 4_455
H(21) C(59) 3.172 ? . 3_656
H(21) H(22) 3.586 ? . 3_656
H(21) H(23) 3.090 ? . 3_656
H(21) H(32) 2.964 ? . 4_455
H(21) H(36) 3.564 ? . 4_455
H(21) H(38) 3.124 ? . 4_455
H(21) H(44) 3.510 ? . 4_455
H(21) H(45) 3.242 ? . 4_455
H(21) H(60) 2.592 ? . 3_656
H(21) H(61) 3.268 ? . 3_656
H(21) H(62) 3.161 ? . 3_656
H(22) C(36) 3.388 ? . 2_645
H(22) C(59) 3.548 ? . .
H(22) H(21) 3.586 ? . 3_656
H(22) H(36) 2.849 ? . 2_645
H(22) H(38) 2.999 ? . 2_645
H(22) H(60) 3.553 ? . .
H(22) H(61) 2.700 ? . .
H(23) C(19) 3.387 ? . 3_656
H(23) C(61) 3.459 ? . 3_656
H(23) C(64) 3.436 ? . 3_656
H(23) C(67) 3.498 ? . 3_656
H(23) H(19) 2.750 ? . 3_656
H(23) H(21) 3.090 ? . 3_656
H(23) H(38) 3.118 ? . 2_645
H(24) C(45) 3.399 ? . 4_455
H(24) C(61) 3.378 ? . 3_656
H(24) C(64) 3.350 ? . 3_656
H(24) H(47) 2.366 ? . 4_455
H(25) C(2) 3.480 ? . 4_454
H(25) C(9) 3.516 ? . 4_454
H(25) C(49) 3.274 ? . 1_455
H(25) C(50) 3.299 ? . 1_455
H(25) H(3) 2.935 ? . 4_454
H(25) H(4) 3.189 ? . 4_454
H(25) H(7) 2.566 ? . 4_454
H(25) H(40) 3.354 ? . 4_454
H(25) H(52) 2.591 ? . 1_455
H(25) H(53) 2.672 ? . 1_455
H(26) C(10) 3.187 ? . 2_545
H(26) C(60) 3.551 ? . 3_656
H(26) H(9) 2.905 ? . 2_545
H(26) H(11) 2.711 ? . 2_545
H(26) H(40) 3.550 ? . 4_454
H(27) C(10) 3.311 ? . 2_545
H(27) C(36) 2.885 ? . 2_645
H(27) H(6) 3.360 ? . 2_545
H(27) H(9) 2.412 ? . 2_545
H(27) H(11) 3.514 ? . 2_545
H(27) H(36) 3.107 ? . 2_645
H(27) H(37) 2.309 ? . 2_645
H(27) H(38) 2.801 ? . 2_645
H(28) C(56) 3.020 ? . 4_454
H(28) C(57) 3.022 ? . 4_454
H(28) C(61) 3.523 ? . 4_454
H(28) C(64) 3.531 ? . 4_454
H(28) H(57) 2.829 ? . 4_454
H(28) H(58) 2.800 ? . 4_454
H(29) C(60) 2.914 ? . 4_454
H(29) C(61) 2.919 ? . 4_454
H(29) C(64) 3.076 ? . 4_454
H(29) C(69) 3.457 ? . 4_454
H(30) C(60) 3.500 ? . 4_454
H(30) C(62) 3.039 ? . 4_454
H(30) C(63) 2.911 ? . 4_454
H(30) C(64) 3.102 ? . 4_454
H(30) C(65) 3.125 ? . 4_454
H(30) C(67) 2.928 ? . 4_454
H(30) C(69) 3.204 ? . 4_454
H(31) C(55) 3.026 ? . 4_454
H(31) C(56) 2.874 ? . 4_454
H(31) H(56) 3.030 ? . 4_454
H(31) H(57) 2.750 ? . 4_454
H(32) C(59) 3.094 ? . 2_655
H(32) H(20) 3.347 ? . 4_554
H(32) H(21) 2.964 ? . 4_554
H(32) H(54) 3.248 ? . 2_655
H(32) H(60) 3.427 ? . 2_655
H(32) H(61) 3.078 ? . 2_655
H(32) H(62) 2.369 ? . 2_655
H(33) C(7) 3.269 ? . 1_655
H(33) H(6) 2.397 ? . 1_655
H(33) H(9) 3.545 ? . 1_655
H(33) H(9) 3.424 ? . 3_666
H(33) H(12) 3.250 ? . 1_655
H(33) H(49) 3.034 ? . 4_555
H(34) C(60) 3.577 ? . 4_454
H(34) C(62) 3.503 ? . 4_454
H(34) C(65) 3.114 ? . 4_454
H(34) C(69) 3.355 ? . 4_454
H(34) H(62) 3.071 ? . 2_655
H(35) C(60) 2.983 ? . 4_454
H(35) C(69) 3.364 ? . 4_454
H(36) F(3) 2.799 ? . 2_655
H(36) H(10) 2.862 ? . 3_666
H(36) H(21) 3.564 ? . 4_554
H(36) H(22) 2.849 ? . 2_655
H(36) H(27) 3.107 ? . 2_655
H(36) H(54) 3.480 ? . 2_655
H(36) H(61) 3.171 ? . 2_655
H(37) F(3) 3.354 ? . 2_655
H(37) C(10) 3.279 ? . 3_666
H(37) C(25) 3.291 ? . 2_655
H(37) H(6) 2.858 ? . 1_655
H(37) H(9) 2.933 ? . 1_655
H(37) H(9) 3.080 ? . 3_666
H(37) H(10) 2.636 ? . 3_666
H(37) H(27) 2.309 ? . 2_655
H(38) C(7) 3.590 ? . 1_655
H(38) C(19) 3.280 ? . 4_554
H(38) C(20) 3.452 ? . 2_655
H(38) H(6) 2.615 ? . 1_655
H(38) H(12) 3.421 ? . 1_655
H(38) H(19) 3.012 ? . 4_554
H(38) H(20) 3.144 ? . 4_554
H(38) H(21) 3.124 ? . 4_554
H(38) H(22) 2.999 ? . 2_655
H(38) H(23) 3.118 ? . 2_655
H(38) H(27) 2.801 ? . 2_655
H(39) C(24) 3.560 ? . 4_555
H(39) C(25) 3.295 ? . 4_555
H(39) C(26) 3.312 ? . 4_555
H(39) C(46) 3.020 ? . 4_555
H(39) H(49) 2.698 ? . 4_555
H(39) H(51) 2.514 ? . 4_555
H(39) H(56) 3.567 ? . .
H(39) H(57) 3.267 ? . .
H(40) C(22) 3.260 ? . 4_555
H(40) C(23) 3.007 ? . 4_555
H(40) C(24) 3.152 ? . 4_555
H(40) C(25) 3.533 ? . 4_555
H(40) C(56) 3.492 ? . .
H(40) H(25) 3.354 ? . 4_555
H(40) H(26) 3.550 ? . 4_555
H(40) H(57) 3.208 ? . .
H(41) C(55) 3.183 ? . .
H(41) C(56) 3.444 ? . .
H(41) H(56) 2.948 ? . .
H(41) H(57) 3.394 ? . .
H(42) C(12) 3.435 ? . 4_554
H(42) C(15) 3.592 ? . 4_554
H(42) C(16) 3.334 ? . 4_554
H(42) C(17) 3.280 ? . 4_554
H(42) C(62) 2.995 ? . 2_655
H(42) C(63) 2.890 ? . 2_655
H(42) C(65) 3.568 ? . 2_655
H(42) C(67) 3.391 ? . 2_655
H(43) F(2) 3.561 ? . 4_454
H(43) O(2) 3.288 ? . 4_554
H(43) C(3) 3.133 ? . 4_554
H(43) C(7) 3.516 ? . 4_554
H(43) C(8) 2.850 ? . 4_554
H(43) C(11) 2.881 ? . 4_554
H(43) H(12) 3.039 ? . 4_554
H(43) H(14) 2.375 ? . 4_554
H(43) H(18) 3.129 ? . 4_554
H(43) H(56) 3.209 ? . 4_454
H(44) C(63) 3.501 ? . 2_655
H(44) H(21) 3.510 ? . 4_554
H(44) H(62) 3.481 ? . 2_655
H(45) C(14) 3.135 ? . 4_554
H(45) C(15) 3.138 ? . 4_554
H(45) C(19) 3.105 ? . 4_554
H(45) H(15) 2.994 ? . 4_554
H(45) H(20) 2.540 ? . 4_554
H(45) H(21) 3.242 ? . 4_554
H(46) C(49) 3.001 ? . 4_454
H(46) C(50) 3.415 ? . 4_454
H(46) C(62) 3.535 ? . 2_655
H(46) C(65) 3.039 ? . 2_655
H(46) C(69) 3.265 ? . 2_655
H(46) H(52) 2.663 ? . 4_454
H(46) H(53) 3.402 ? . 4_454
H(46) H(55) 3.535 ? . 4_454
H(46) H(56) 3.365 ? . 4_454
H(47) O(3) 2.773 ? . 4_554
H(47) C(12) 2.937 ? . 4_554
H(47) C(17) 3.115 ? . 4_554
H(47) C(20) 3.148 ? . 4_554
H(47) C(22) 3.557 ? . 4_554
H(47) C(65) 3.561 ? . 2_655
H(47) C(69) 3.538 ? . 2_655
H(47) H(24) 2.366 ? . 4_554
H(48) Ti(1) 3.545 ? . 4_554
H(48) F(1) 2.678 ? . 4_554
H(48) O(2) 2.897 ? . 4_554
H(48) O(3) 3.036 ? . 4_554
H(48) O(4) 3.512 ? . 4_554
H(48) C(11) 3.551 ? . 4_554
H(48) C(21) 3.402 ? . 4_554
H(48) C(22) 3.020 ? . 4_554
H(48) H(14) 2.538 ? . 4_554
H(48) H(18) 3.514 ? . 4_554
H(48) H(52) 2.921 ? . 4_454
H(49) C(6) 3.224 ? . 4_554
H(49) C(7) 2.918 ? . 4_554
H(49) C(8) 3.276 ? . 4_554
H(49) C(37) 3.583 ? . 4_454
H(49) H(6) 3.086 ? . 4_554
H(49) H(10) 3.305 ? . 4_554
H(49) H(33) 3.034 ? . 4_454
H(49) H(39) 2.698 ? . 4_454
H(50) C(6) 3.572 ? . 4_554
H(50) H(10) 3.152 ? . 4_554
H(51) C(37) 3.456 ? . 4_454
H(51) H(39) 2.514 ? . 4_454
H(51) H(57) 3.165 ? . 4_454
H(52) F(1) 2.523 ? . 1_655
H(52) C(22) 3.197 ? . 1_655
H(52) C(23) 3.171 ? . 1_655
H(52) C(45) 3.259 ? . 4_555
H(52) H(4) 3.598 ? . 4_554
H(52) H(14) 3.171 ? . 1_655
H(52) H(15) 3.364 ? . 4_554
H(52) H(17) 3.047 ? . 4_554
H(52) H(25) 2.591 ? . 1_655
H(52) H(46) 2.663 ? . 4_555
H(52) H(48) 2.921 ? . 4_555
H(53) C(23) 3.526 ? . 1_655
H(53) C(60) 3.503 ? . 3_756
H(53) C(69) 3.544 ? . 3_756
H(53) H(5) 2.815 ? . 4_554
H(53) H(7) 2.971 ? . 4_554
H(53) H(17) 3.536 ? . 4_554
H(53) H(25) 2.672 ? . 1_655
H(53) H(46) 3.402 ? . 4_555
H(54) C(5) 3.572 ? . 4_554
H(54) C(10) 3.487 ? . 4_554
H(54) H(5) 2.988 ? . 4_554
H(54) H(10) 2.895 ? . 4_554
H(54) H(11) 3.395 ? . 4_554
H(54) H(32) 3.248 ? . 2_645
H(54) H(36) 3.480 ? . 2_645
H(54) H(55) 3.511 ? . .
H(55) F(4) 3.452 ? . .
H(55) C(47) 3.553 ? . .
H(55) C(50) 3.444 ? . .
H(55) C(51) 3.179 ? . .
H(55) C(52) 3.236 ? . .
H(55) C(62) 3.387 ? . 3_756
H(55) C(65) 3.255 ? . 3_756
H(55) H(2) 3.572 ? . .
H(55) H(46) 3.535 ? . 4_555
H(55) H(54) 3.511 ? . .
H(56) C(38) 3.440 ? . 4_555
H(56) C(40) 3.404 ? . 4_555
H(56) C(41) 3.035 ? . 4_555
H(56) C(42) 2.838 ? . 4_555
H(56) C(43) 3.074 ? . 4_555
H(56) H(31) 3.030 ? . 4_555
H(56) H(39) 3.567 ? . .
H(56) H(41) 2.948 ? . .
H(56) H(43) 3.209 ? . 4_555
H(56) H(46) 3.365 ? . 4_555
H(57) F(1) 3.117 ? . 4_555
H(57) O(4) 2.682 ? . 4_555
H(57) C(21) 2.937 ? . 4_555
H(57) C(22) 3.141 ? . 4_555
H(57) C(27) 3.491 ? . 4_555
H(57) C(28) 3.557 ? . 4_555
H(57) C(37) 3.484 ? . .
H(57) H(28) 2.829 ? . 4_555
H(57) H(31) 2.750 ? . 4_555
H(57) H(39) 3.267 ? . .
H(57) H(40) 3.208 ? . .
H(57) H(41) 3.394 ? . .
H(57) H(51) 3.165 ? . 4_555
H(58) F(1) 2.471 ? . 4_555
H(58) C(11) 3.341 ? . 4_555
H(58) C(22) 3.422 ? . 4_555
H(58) H(4) 2.958 ? . .
H(58) H(13) 2.511 ? . 4_555
H(58) H(14) 3.275 ? . 4_555
H(58) H(28) 2.800 ? . 4_555
H(59) C(14) 3.354 ? . .
H(59) C(15) 3.052 ? . .
H(59) C(16) 3.215 ? . .
H(59) C(19) 3.499 ? . .
H(59) H(1) 2.938 ? . .
H(59) H(4) 3.436 ? . .
H(59) H(13) 3.579 ? . 4_555
H(59) H(19) 2.923 ? . .
H(60) C(19) 3.581 ? . 3_656
H(60) H(16) 3.594 ? . .
H(60) H(16) 2.774 ? . 3_656
H(60) H(21) 2.592 ? . 3_656
H(60) H(22) 3.553 ? . .
H(60) H(32) 3.427 ? . 2_645
H(61) F(4) 3.136 ? . .
H(61) C(1) 3.493 ? . .
H(61) C(17) 3.587 ? . .
H(61) C(20) 3.452 ? . .
H(61) H(1) 2.735 ? . .
H(61) H(2) 3.415 ? . .
H(61) H(21) 3.268 ? . 3_656
H(61) H(22) 2.700 ? . .
H(61) H(32) 3.078 ? . 2_645
H(61) H(36) 3.171 ? . 2_645
H(62) C(31) 3.378 ? . 2_645
H(62) H(21) 3.161 ? . 3_656
H(62) H(32) 2.369 ? . 2_645
H(62) H(34) 3.071 ? . 2_645
H(62) H(44) 3.481 ? . 2_645

loop_
_geom_torsion_atom_site_label_1
_geom_torsion_atom_site_label_2
_geom_torsion_atom_site_label_3
_geom_torsion_atom_site_label_4
_geom_torsion
_geom_torsion_publ_flag
_geom_torsion_site_symmetry_1
_geom_torsion_site_symmetry_2
_geom_torsion_site_symmetry_3
_geom_torsion_site_symmetry_4
O(1) Ti(1) O(2) C(3) -14.8(7) ? . . . .
O(2) Ti(1) O(1) Ti(2) -60.9(3) ? . . . .
O(2) Ti(1) O(1) C(1) 79.4(4) ? . . . .
O(1) Ti(1) O(3) C(12) 68.2(5) ? . . . .
O(3) Ti(1) O(1) Ti(2) 171.93(17) ? . . . .
O(3) Ti(1) O(1) C(1) -47.7(3) ? . . . .
O(1) Ti(1) O(4) C(21) 106.3(5) ? . . . .
O(4) Ti(1) O(1) Ti(2) 78.53(19) ? . . . .
O(4) Ti(1) O(1) C(1) -141.1(3) ? . . . .
O(1) Ti(1) O(5) Ti(2) 8.34(14) ? . . . .
O(1) Ti(1) O(5) C(27) 172.0(4) ? . . . .
O(5) Ti(1) O(1) Ti(2) -8.58(15) ? . . . .
O(5) Ti(1) O(1) C(1) 131.8(3) ? . . . .
O(1) Ti(1) N(1) C(2) -7.2(3) ? . . . .
O(1) Ti(1) N(1) C(9) 110.1(3) ? . . . .
O(1) Ti(1) N(1) C(18) -130.8(3) ? . . . .
N(1) Ti(1) O(1) Ti(2) -106.94(18) ? . . . .
N(1) Ti(1) O(1) C(1) 33.4(3) ? . . . .
O(2) Ti(1) O(3) C(12) -87.9(5) ? . . . .
O(3) Ti(1) O(2) C(3) 109.8(5) ? . . . .
O(2) Ti(1) O(4) C(21) -92.5(5) ? . . . .
O(4) Ti(1) O(2) C(3) -155.0(5) ? . . . .
O(2) Ti(1) O(5) Ti(2) 165.46(17) ? . . . .
O(2) Ti(1) O(5) C(27) -30.9(4) ? . . . .
O(5) Ti(1) O(2) C(3) -63.5(5) ? . . . .
O(2) Ti(1) N(1) C(2) -166.3(3) ? . . . .
O(2) Ti(1) N(1) C(9) -49.0(3) ? . . . .
O(2) Ti(1) N(1) C(18) 70.0(3) ? . . . .
N(1) Ti(1) O(2) C(3) 30.0(5) ? . . . .
O(3) Ti(1) O(4) C(21) 12.8(5) ? . . . .
O(4) Ti(1) O(3) C(12) 171.7(5) ? . . . .
O(3) Ti(1) O(5) Ti(2) 10.2(6) ? . . . .
O(3) Ti(1) O(5) C(27) 173.8(5) ? . . . .
O(5) Ti(1) O(3) C(12) 66.4(8) ? . . . .
O(3) Ti(1) N(1) C(2) 87.7(3) ? . . . .
O(3) Ti(1) N(1) C(9) -155.0(3) ? . . . .
O(3) Ti(1) N(1) C(18) -35.9(3) ? . . . .
N(1) Ti(1) O(3) C(12) -7.7(5) ? . . . .
O(4) Ti(1) O(5) Ti(2) -95.21(17) ? . . . .
O(4) Ti(1) O(5) C(27) 68.4(4) ? . . . .
O(5) Ti(1) O(4) C(21) 177.6(5) ? . . . .
O(4) Ti(1) N(1) C(2) 81.1(18) ? . . . .
O(4) Ti(1) N(1) C(9) -161.7(16) ? . . . .
O(4) Ti(1) N(1) C(18) -42.6(18) ? . . . .
N(1) Ti(1) O(4) C(21) 19(2) ? . . . .
O(5) Ti(1) N(1) C(2) -77.2(3) ? . . . .
O(5) Ti(1) N(1) C(9) 40.1(3) ? . . . .
O(5) Ti(1) N(1) C(18) 159.2(3) ? . . . .
N(1) Ti(1) O(5) Ti(2) 82.82(17) ? . . . .
N(1) Ti(1) O(5) C(27) -113.6(4) ? . . . .
O(1) Ti(2) O(5) Ti(1) -8.55(14) ? . . . .
O(1) Ti(2) O(5) C(27) -173.6(3) ? . . . .
O(5) Ti(2) O(1) Ti(1) 8.47(14) ? . . . .
O(5) Ti(2) O(1) C(1) -127.7(3) ? . . . .
O(1) Ti(2) O(6) C(29) 157.6(3) ? . . . .
O(6) Ti(2) O(1) Ti(1) 99.14(16) ? . . . .
O(6) Ti(2) O(1) C(1) -37.0(3) ? . . . .
O(1) Ti(2) O(7) C(38) 175.2(5) ? . . . .
O(7) Ti(2) O(1) Ti(1) -84.05(18) ? . . . .
O(7) Ti(2) O(1) C(1) 139.8(3) ? . . . .
O(1) Ti(2) O(8) C(47) 76.1(5) ? . . . .
O(8) Ti(2) O(1) Ti(1) -174.54(16) ? . . . .
O(8) Ti(2) O(1) C(1) 49.3(3) ? . . . .
O(1) Ti(2) N(2) C(28) -26.1(4) ? . . . .
O(1) Ti(2) N(2) C(35) 92.3(4) ? . . . .
O(1) Ti(2) N(2) C(44) -146.2(3) ? . . . .
N(2) Ti(2) O(1) Ti(1) 6.9(3) ? . . . .
N(2) Ti(2) O(1) C(1) -129.3(3) ? . . . .
O(5) Ti(2) O(6) C(29) -129.7(3) ? . . . .
O(6) Ti(2) O(5) Ti(1) -108.06(17) ? . . . .
O(6) Ti(2) O(5) C(27) 86.9(3) ? . . . .
O(5) Ti(2) O(7) C(38) 102.0(5) ? . . . .
O(7) Ti(2) O(5) Ti(1) 91.76(18) ? . . . .
O(7) Ti(2) O(5) C(27) -73.3(3) ? . . . .
O(5) Ti(2) O(8) C(47) 89.2(8) ? . . . .
O(8) Ti(2) O(5) Ti(1) -22.3(8) ? . . . .
O(8) Ti(2) O(5) C(27) 172.7(6) ? . . . .
O(5) Ti(2) N(2) C(28) -27.6(3) ? . . . .
O(5) Ti(2) N(2) C(35) 90.8(3) ? . . . .
O(5) Ti(2) N(2) C(44) -147.8(3) ? . . . .
N(2) Ti(2) O(5) Ti(1) 170.60(19) ? . . . .
N(2) Ti(2) O(5) C(27) 5.5(3) ? . . . .
O(6) Ti(2) O(7) C(38) -13.2(8) ? . . . .
O(7) Ti(2) O(6) C(29) -14.0(6) ? . . . .
O(6) Ti(2) O(8) C(47) 175.9(5) ? . . . .
O(8) Ti(2) O(6) C(29) 63.1(3) ? . . . .
O(6) Ti(2) N(2) C(28) -123.3(3) ? . . . .
O(6) Ti(2) N(2) C(35) -4.9(3) ? . . . .
O(6) Ti(2) N(2) C(44) 116.5(3) ? . . . .
N(2) Ti(2) O(6) C(29) -53.9(3) ? . . . .
O(7) Ti(2) O(8) C(47) -25.5(5) ? . . . .
O(8) Ti(2) O(7) C(38) -89.6(5) ? . . . .
O(7) Ti(2) N(2) C(28) 70.8(3) ? . . . .
O(7) Ti(2) N(2) C(35) -170.8(3) ? . . . .
O(7) Ti(2) N(2) C(44) -49.4(3) ? . . . .
N(2) Ti(2) O(7) C(38) 26.9(5) ? . . . .
O(8) Ti(2) N(2) C(28) 155.5(3) ? . . . .
O(8) Ti(2) N(2) C(35) -86.1(3) ? . . . .
O(8) Ti(2) N(2) C(44) 35.3(3) ? . . . .
N(2) Ti(2) O(8) C(47) -104.8(5) ? . . . .
Ti(1) O(1) C(1) C(2) -53.8(4) ? . . . .
Ti(2) O(1) C(1) C(2) 79.9(4) ? . . . .
Ti(1) O(2) C(3) C(4) -13.3(8) ? . . . .
Ti(1) O(2) C(3) C(8) 167.9(4) ? . . . .
Ti(1) O(3) C(12) C(13) 25.2(8) ? . . . .
Ti(1) O(3) C(12) C(17) -152.8(4) ? . . . .
Ti(1) O(4) C(21) C(22) 96.4(6) ? . . . .
Ti(1) O(4) C(21) C(26) -84.1(7) ? . . . .
Ti(1) O(5) C(27) C(28) -143.6(3) ? . . . .
Ti(2) O(5) C(27) C(28) 17.9(5) ? . . . .
Ti(2) O(6) C(29) C(30) 66.0(6) ? . . . .
Ti(2) O(6) C(29) C(34) -114.1(5) ? . . . .
Ti(2) O(7) C(38) C(39) -8.1(8) ? . . . .
Ti(2) O(7) C(38) C(43) 175.6(3) ? . . . .
Ti(2) O(8) C(47) C(48) 145.4(4) ? . . . .
Ti(2) O(8) C(47) C(52) -37.0(9) ? . . . .
Ti(1) N(1) C(2) C(1) -17.6(4) ? . . . .
Ti(1) N(1) C(9) C(4) 62.3(5) ? . . . .
Ti(1) N(1) C(18) C(13) 66.2(4) ? . . . .
C(2) N(1) C(9) C(4) -179.0(4) ? . . . .
C(9) N(1) C(2) C(1) -136.2(4) ? . . . .
C(2) N(1) C(18) C(13) -56.4(5) ? . . . .
C(18) N(1) C(2) C(1) 105.9(4) ? . . . .
C(9) N(1) C(18) C(13) -173.9(4) ? . . . .
C(18) N(1) C(9) C(4) -58.8(5) ? . . . .
Ti(2) N(2) C(28) C(27) 45.4(4) ? . . . .
Ti(2) N(2) C(35) C(30) 52.0(5) ? . . . .
Ti(2) N(2) C(44) C(39) 65.5(4) ? . . . .
C(28) N(2) C(35) C(30) 168.4(4) ? . . . .
C(35) N(2) C(28) C(27) -76.9(5) ? . . . .
C(28) N(2) C(44) C(39) -50.6(6) ? . . . .
C(44) N(2) C(28) C(27) 164.3(4) ? . . . .
C(35) N(2) C(44) C(39) -169.5(4) ? . . . .
C(44) N(2) C(35) C(30) -70.5(5) ? . . . .
O(1) C(1) C(2) N(1) 43.8(5) ? . . . .
O(2) C(3) C(4) C(5) -175.5(5) ? . . . .
O(2) C(3) C(4) C(9) 8.5(8) ? . . . .
O(2) C(3) C(8) C(7) 176.0(5) ? . . . .
O(2) C(3) C(8) C(11) -4.7(8) ? . . . .
C(4) C(3) C(8) C(7) -2.7(9) ? . . . .
C(4) C(3) C(8) C(11) 176.5(5) ? . . . .
C(8) C(3) C(4) C(5) 3.3(8) ? . . . .
C(8) C(3) C(4) C(9) -172.7(5) ? . . . .
C(3) C(4) C(5) C(6) -1.2(9) ? . . . .
C(3) C(4) C(9) N(1) -40.8(7) ? . . . .
C(5) C(4) C(9) N(1) 143.2(5) ? . . . .
C(9) C(4) C(5) C(6) 174.9(5) ? . . . .
C(4) C(5) C(6) C(7) -1.3(10) ? . . . .
C(4) C(5) C(6) C(10) 175.9(6) ? . . . .
C(5) C(6) C(7) C(8) 1.8(11) ? . . . .
C(10) C(6) C(7) C(8) -175.4(6) ? . . . .
C(6) C(7) C(8) C(3) 0.2(8) ? . . . .
C(6) C(7) C(8) C(11) -179.1(6) ? . . . .
O(3) C(12) C(13) C(14) -177.5(4) ? . . . .
O(3) C(12) C(13) C(18) 5.1(7) ? . . . .
O(3) C(12) C(17) C(16) 178.8(4) ? . . . .
O(3) C(12) C(17) C(20) -1.4(8) ? . . . .
C(13) C(12) C(17) C(16) 0.8(8) ? . . . .
C(13) C(12) C(17) C(20) -179.4(5) ? . . . .
C(17) C(12) C(13) C(14) 0.5(7) ? . . . .
C(17) C(12) C(13) C(18) -176.9(4) ? . . . .
C(12) C(13) C(14) C(15) -0.9(8) ? . . . .
C(12) C(13) C(18) N(1) -51.8(6) ? . . . .
C(14) C(13) C(18) N(1) 130.9(5) ? . . . .
C(18) C(13) C(14) C(15) 176.4(5) ? . . . .
C(13) C(14) C(15) C(16) 0.0(7) ? . . . .
C(13) C(14) C(15) C(19) 178.1(5) ? . . . .
C(14) C(15) C(16) C(17) 1.3(8) ? . . . .
C(19) C(15) C(16) C(17) -176.7(5) ? . . . .
C(15) C(16) C(17) C(12) -1.7(8) ? . . . .
C(15) C(16) C(17) C(20) 178.4(5) ? . . . .
O(4) C(21) C(22) F(1) -2.0(8) ? . . . .
O(4) C(21) C(22) C(23) 179.3(5) ? . . . .
O(4) C(21) C(26) F(3) 3.0(11) ? . . . .
O(4) C(21) C(26) C(25) -179.8(4) ? . . . .
C(22) C(21) C(26) F(3) -177.5(8) ? . . . .
C(22) C(21) C(26) C(25) -0.2(7) ? . . . .
C(26) C(21) C(22) F(1) 178.4(5) ? . . . .
C(26) C(21) C(22) C(23) -0.2(7) ? . . . .
F(1) C(22) C(23) C(24) -178.5(6) ? . . . .
C(21) C(22) C(23) C(24) 0.1(8) ? . . . .
C(22) C(23) C(24) C(25) 0.5(9) ? . . . .
C(23) C(24) C(25) C(26) -1.0(11) ? . . . .
C(24) C(25) C(26) F(3) 178.0(9) ? . . . .
C(24) C(25) C(26) C(21) 0.8(10) ? . . . .
O(5) C(27) C(28) N(2) -42.7(5) ? . . . .
O(6) C(29) C(30) C(31) 178.9(5) ? . . . .
O(6) C(29) C(30) C(35) 0.4(7) ? . . . .
O(6) C(29) C(34) C(33) -178.6(5) ? . . . .
O(6) C(29) C(34) C(37) 3.1(8) ? . . . .
C(30) C(29) C(34) C(33) 1.4(8) ? . . . .
C(30) C(29) C(34) C(37) -177.0(5) ? . . . .
C(34) C(29) C(30) C(31) -1.0(8) ? . . . .
C(34) C(29) C(30) C(35) -179.5(5) ? . . . .
C(29) C(30) C(31) C(32) -0.3(8) ? . . . .
C(29) C(30) C(35) N(2) -57.1(6) ? . . . .
C(31) C(30) C(35) N(2) 124.5(5) ? . . . .
C(35) C(30) C(31) C(32) 178.1(5) ? . . . .
C(30) C(31) C(32) C(33) 1.2(9) ? . . . .
C(30) C(31) C(32) C(36) 178.8(5) ? . . . .
C(31) C(32) C(33) C(34) -0.9(9) ? . . . .
C(36) C(32) C(33) C(34) -178.4(6) ? . . . .
C(32) C(33) C(34) C(29) -0.4(9) ? . . . .
C(32) C(33) C(34) C(37) 178.0(5) ? . . . .
O(7) C(38) C(39) C(40) -175.9(4) ? . . . .
O(7) C(38) C(39) C(44) 6.0(7) ? . . . .
O(7) C(38) C(43) C(42) 175.7(4) ? . . . .
O(7) C(38) C(43) C(46) -4.2(7) ? . . . .
C(39) C(38) C(43) C(42) -0.6(7) ? . . . .
C(39) C(38) C(43) C(46) 179.5(5) ? . . . .
C(43) C(38) C(39) C(40) 0.3(6) ? . . . .
C(43) C(38) C(39) C(44) -177.8(4) ? . . . .
C(38) C(39) C(40) C(41) 0.2(6) ? . . . .
C(38) C(39) C(44) N(2) -41.5(7) ? . . . .
C(40) C(39) C(44) N(2) 140.5(5) ? . . . .
C(44) C(39) C(40) C(41) 178.4(5) ? . . . .
C(39) C(40) C(41) C(42) -0.5(8) ? . . . .
C(39) C(40) C(41) C(45) 178.2(5) ? . . . .
C(40) C(41) C(42) C(43) 0.3(6) ? . . . .
C(45) C(41) C(42) C(43) -178.5(5) ? . . . .
C(41) C(42) C(43) C(38) 0.3(6) ? . . . .
C(41) C(42) C(43) C(46) -179.8(4) ? . . . .
O(8) C(47) C(48) F(2) -1.2(9) ? . . . .
O(8) C(47) C(48) C(49) 178.8(6) ? . . . .
O(8) C(47) C(52) F(4) -9.0(18) ? . . . .
O(8) C(47) C(52) C(51) -178.0(6) ? . . . .
C(48) C(47) C(52) F(4) 168.6(15) ? . . . .
C(48) C(47) C(52) C(51) -0.4(9) ? . . . .
C(52) C(47) C(48) F(2) -178.9(6) ? . . . .
C(52) C(47) C(48) C(49) 1.1(10) ? . . . .
F(2) C(48) C(49) C(50) 178.6(8) ? . . . .
C(47) C(48) C(49) C(50) -1.3(13) ? . . . .
C(48) C(49) C(50) C(51) 0.9(14) ? . . . .
C(49) C(50) C(51) C(52) -0.2(10) ? . . . .
C(50) C(51) C(52) F(4) -169.7(15) ? . . . .
C(50) C(51) C(52) C(47) -0.0(11) ? . . . .
C(54) C(53) C(58) C(57) -0.6(14) ? . . . .
C(58) C(53) C(54) C(55) 1.8(13) ? . . . .
C(59) C(53) C(54) C(55) 179.2(9) ? . . . .
C(59) C(53) C(58) C(57) -178.3(10) ? . . . .
C(53) C(54) C(55) C(56) -1.8(14) ? . . . .
C(54) C(55) C(56) C(57) 0.7(15) ? . . . .
C(55) C(56) C(57) C(58) 0.4(14) ? . . . .
C(56) C(57) C(58) C(53) -0.4(13) ? . . . .
C(63) C(62) C(65) C(69) -2(3) ? . . . .
C(65) C(62) C(63) C(67) -1(2) ? . . . .
C(62) C(63) C(67) C(64) 6(2) ? . . . .
C(61) C(64) C(67) C(63) 174(3) ? . . . .
C(61) C(64) C(69) C(60) -16.2(19) ? . . . .
C(61) C(64) C(69) C(65) -178.1(17) ? . . . .
C(67) C(64) C(69) C(60) 163.8(17) ? . . . .
C(67) C(64) C(69) C(65) 1.8(19) ? . . . .
C(69) C(64) C(67) C(63) -6(2) ? . . . .
C(62) C(65) C(69) C(60) -127(5) ? . . . .
C(62) C(65) C(69) C(64) 1(2) ? . . . .
